data_7125186
loop_
_publ_author_name
'Schoo, Christoph'
'Bestgen, Sebastian'
'Schmidt, Monika'
'Konchenko, Sergey N.'
'Scheer, Manfred'
'Roesky, Peter W.'

_publ_section_title
;
 Sterically induced reductive linkage of iron polypnictides with bulky
 lanthanide complexes by ring-opening of THF.
;
_journal_issue 90
_journal_name_full 'Chemical communications (Cambridge, England)'
_journal_page_first 13217
_journal_page_last 13220
_journal_paper_doi 10.1039/c6cc07367k
_journal_volume 52
_journal_year 2016
_chemical_formula_moiety 'C118 H171 Fe N8 O2 P5 Sm2, C7 H16'
_chemical_formula_sum 'C125 H187 Fe N8 O2 P5 Sm2'
_chemical_formula_weight 2345.21
_space_group_crystal_system triclinic
_space_group_IT_number 2
_space_group_name_Hall '-P 1'
_space_group_name_H-M_alt 'P -1'
_atom_sites_solution_hydrogens geom
_atom_sites_solution_primary dual
_audit_creation_date 2016-08-18
_audit_creation_method
;
Olex2 1.2-alpha
(compiled 2016.08.15 svn.r3327 for OlexSys, GUI svn.r5212)
;
_audit_update_record
;
2016-09-08 deposited with the CCDC.
2016-10-03 downloaded from the CCDC.
;
_cell_angle_alpha 109.26(3)
_cell_angle_beta 93.54(3)
_cell_angle_gamma 93.97(3)
_cell_formula_units_Z 2
_cell_length_a 13.120(3)
_cell_length_b 20.386(4)
_cell_length_c 24.637(5)
_cell_measurement_reflns_used 46381
_cell_measurement_temperature 110(2)
_cell_measurement_theta_max 30.03
_cell_measurement_theta_min 1.59
_cell_volume 6181(3)
_computing_cell_refinement 'STOE X-AREA, PLATON (A.L.Spek, 2009)'
_computing_data_collection 'STOE X-AREA'
_computing_data_reduction 'STOE X-RED & X-SHAPE, PLATON (A.L.Spek, 2009)'
_computing_molecular_graphics 'Olex2 (Dolomanov et al., 2009)'
_computing_publication_material 'Olex2 (Dolomanov et al., 2009)'
_computing_structure_refinement 'ShelXL (Sheldrick, 2015)'
_computing_structure_solution 'XT (Sheldrick, 2015)'
_diffrn_ambient_temperature 110
_diffrn_detector Pilatus100K
_diffrn_detector_area_resol_mean 5.81
_diffrn_detector_type STOE
_diffrn_measured_fraction_theta_full 0.988
_diffrn_measured_fraction_theta_max 0.973
_diffrn_measurement_device_type 'STOE StadiVari'
_diffrn_measurement_method 'rotation method'
_diffrn_radiation_collimation '0.5 mm diameter, monocapillary'
_diffrn_radiation_monochromator 'plane graphite'
_diffrn_radiation_polarisn_norm 0
_diffrn_radiation_type 'Mo K\a'
_diffrn_radiation_wavelength 0.71073
_diffrn_reflns_av_R_equivalents 0.0566
_diffrn_reflns_av_unetI/netI 0.0835
_diffrn_reflns_Laue_measured_fraction_full 0.988
_diffrn_reflns_Laue_measured_fraction_max 0.973
_diffrn_reflns_limit_h_max 16
_diffrn_reflns_limit_h_min -16
_diffrn_reflns_limit_k_max 25
_diffrn_reflns_limit_k_min -25
_diffrn_reflns_limit_l_max 30
_diffrn_reflns_limit_l_min -23
_diffrn_reflns_number 56801
_diffrn_reflns_point_group_measured_fraction_full 0.988
_diffrn_reflns_point_group_measured_fraction_max 0.973
_diffrn_reflns_theta_full 25.242
_diffrn_reflns_theta_max 26.135
_diffrn_reflns_theta_min 1.591
_diffrn_source 'Mo LFF Sealed Tube'
_diffrn_source_current 1.000
_diffrn_source_power 0.050
_diffrn_source_voltage 50
_exptl_absorpt_coefficient_mu 1.169
_exptl_absorpt_correction_T_max 0.9067
_exptl_absorpt_correction_T_min 0.7005
_exptl_absorpt_correction_type none
_exptl_crystal_colour red
_exptl_crystal_density_diffrn 1.260
_exptl_crystal_description plate
_exptl_crystal_F_000 2468
_exptl_crystal_size_max 0.267
_exptl_crystal_size_mid 0.180
_exptl_crystal_size_min 0.108
_refine_diff_density_max 1.122
_refine_diff_density_min -0.946
_refine_diff_density_rms 0.081
_refine_ls_extinction_method none
_refine_ls_goodness_of_fit_ref 0.850
_refine_ls_hydrogen_treatment constr
_refine_ls_matrix_type full
_refine_ls_number_parameters 1326
_refine_ls_number_reflns 23995
_refine_ls_number_restraints 0
_refine_ls_restrained_S_all 0.850
_refine_ls_R_factor_all 0.0555
_refine_ls_R_factor_gt 0.0344
_refine_ls_shift/su_max 0.004
_refine_ls_shift/su_mean 0.000
_refine_ls_structure_factor_coef Fsqd
_refine_ls_weighting_details 'w=1/[\s^2^(Fo^2^)+(0.0092P)^2^] where P=(Fo^2^+2Fc^2^)/3'
_refine_ls_weighting_scheme calc
_refine_ls_wR_factor_gt 0.0662
_refine_ls_wR_factor_ref 0.0702
_reflns_Friedel_coverage 0.000
_reflns_number_gt 17066
_reflns_number_total 23995
_reflns_threshold_expression 'I > 2\s(I)'
_cod_data_source_file c6cc07367k2.cif
_cod_data_source_block 1
_cod_original_cell_volume 6180(2)
_cod_database_code 7125186
_shelx_space_group_comment
;
The symmetry employed for this shelxl refinement is uniquely defined
by the following loop, which should always be used as a source of
symmetry information in preference to the above space-group names.
They are only intended as comments.
;
_olex2_refinement_description
;
1. Fixed Uiso
 At 1.2 times of:
  All C(H) groups, All C(H,H) groups
 At 1.5 times of:
  All C(H,H,H) groups
2.a Ternary CH refined with riding coordinates:
 C40(H40), C15(H15), C12(H12), C52(H52), C84(H84), C109(H109), C37(H37),
 C72(H72), C100(H100), C27(H27), C75(H75), C49(H49), C24(H24), C97(H97),
 C87(H87), C112(H112)
2.b Secondary CH2 refined with riding coordinates:
 C118(H11D,H11E), C4(H4A,H4B), C3(H3A,H3B), C117(H11F,H11G), C2(H2A,H2B),
 C1(H1A,H1B), C115(H11K,H11L), C116(H11S,H11T), C120(H12A,H12B), C121(H12C,
 H12D), C123(H12E,H12F), C122(H12G,H12H), C124(H12L,H12M)
2.c Me refined with riding coordinates:
 C125(H12I,H12J,H12K)
2.d Aromatic/amide H refined with riding coordinates:
 C46(H46), C5(H5), C106(H106), C65(H65), C30(H30), C45(H45), C20(H20),
 C47(H47), C93(H93), C9(H9), C68(H68), C35(H35), C90(H90), C80(H80), C95(H95),
 C22(H22), C34(H34), C81(H81), C70(H70), C107(H107), C10(H10), C69(H69),
 C21(H21), C33(H33), C8(H8), C105(H105), C82(H82), C94(H94)
2.e Idealised Me refined as rotating group:
 C64(H64A,H64B,H64C), C26(H26A,H26B,H26C), C39(H39A,H39B,H39C), C54(H54A,H54B,
 H54C), C113(H11A,H11B,H11C), C50(H50A,H50B,H50C), C28(H28A,H28B,H28C),
 C25(H25A,H25B,H25C), C61(H61A,H61B,H61C), C13(H13A,H13B,H13C), C42(H42A,H42B,
 H42C), C14(H14A,H14B,H14C), C76(H76A,H76B,H76C), C88(H88A,H88B,H88C), C73(H73A,
 H73B,H73C), C98(H98A,H98B,H98C), C38(H38A,H38B,H38C), C60(H60A,H60B,H60C),
 C62(H62A,H62B,H62C), C86(H86A,H86B,H86C), C51(H51A,H51B,H51C), C17(H17A,H17B,
 H17C), C99(H99A,H99B,H99C), C101(H10A,H10B,H10C), C114(H11H,H11I,H11J),
 C77(H77A,H77B,H77C), C102(H10D,H10E,H10F), C89(H89A,H89B,H89C), C74(H74A,H74B,
 H74C), C53(H53A,H53B,H53C), C111(H11M,H11N,H11O), C110(H11P,H11Q,H11R),
 C85(H85A,H85B,H85C), C63(H63A,H63B,H63C), C16(H16A,H16B,H16C), C41(H41A,H41B,
 H41C), C29(H29A,H29B,H29C), C119(H11U,H11V,H11W)
;
_shelx_shelxl_version_number 2014/7
_olex2_submission_special_instructions 'No special instructions were received'

loop_
_space_group_symop_operation_xyz
'x, y, z'
'-x, -y, -z'

loop_
_atom_site_label
_atom_site_type_symbol
_atom_site_fract_x
_atom_site_fract_y
_atom_site_fract_z
_atom_site_U_iso_or_equiv
_atom_site_adp_type
_atom_site_occupancy
_atom_site_site_symmetry_order
_atom_site_calc_flag
_atom_site_refinement_flags_posn
Sm1 Sm 0.46535(2) 0.20709(2) 0.70490(2) 0.01931(4) Uani 1 1 d .
Sm2 Sm 0.13356(2) 0.72196(2) 0.79081(2) 0.02092(5) Uani 1 1 d .
Fe1 Fe 0.24498(4) 0.26659(3) 0.85284(2) 0.02705(11) Uani 1 1 d .
P4 P 0.17221(7) 0.18667(5) 0.76452(4) 0.0344(2) Uani 1 1 d .
P5 P 0.17017(7) 0.29563(5) 0.77777(4) 0.02976(19) Uani 1 1 d .
P3 P 0.33160(7) 0.18098(5) 0.79195(4) 0.02954(19) Uani 1 1 d .
P1 P 0.31722(7) 0.31472(4) 0.74440(4) 0.02567(18) Uani 1 1 d .
P2 P 0.39333(7) 0.29078(4) 0.81758(4) 0.02592(18) Uani 1 1 d .
O2 O -0.04798(19) 0.68036(13) 0.75047(11) 0.0325(6) Uani 1 1 d .
O1 O 0.16648(19) 0.61863(12) 0.75757(11) 0.0314(5) Uani 1 1 d .
N1 N 0.4172(2) 0.16653(14) 0.60421(12) 0.0233(6) Uani 1 1 d .
N4 N 0.5853(2) 0.31143(14) 0.72105(12) 0.0248(6) Uani 1 1 d .
N7 N 0.1117(2) 0.80115(14) 0.73581(12) 0.0245(6) Uani 1 1 d .
N6 N 0.2132(2) 0.77757(14) 0.89034(12) 0.0231(6) Uani 1 1 d .
N8 N 0.2766(2) 0.77799(13) 0.75411(12) 0.0226(6) Uani 1 1 d .
N2 N 0.4204(2) 0.08362(13) 0.64737(12) 0.0223(6) Uani 1 1 d .
N3 N 0.6475(2) 0.21193(14) 0.72712(13) 0.0255(6) Uani 1 1 d .
N5 N 0.0482(2) 0.72995(14) 0.87898(12) 0.0254(6) Uani 1 1 d .
C40 C 0.6507(3) 0.4023(2) 0.84474(18) 0.0389(9) Uani 1 1 d .
H40 H 0.6277 0.3513 0.8312 0.047 Uiso 1 1 calc R
C64 C 0.2608(5) 0.4235(2) 0.9387(2) 0.0683(16) Uani 1 1 d .
H64A H 0.2425 0.4505 0.9772 0.103 Uiso 1 1 calc GR
H64B H 0.2220 0.4372 0.9095 0.103 Uiso 1 1 calc GR
H64C H 0.3344 0.4328 0.9365 0.103 Uiso 1 1 calc GR
C26 C 0.1458(3) -0.0191(2) 0.5718(2) 0.0509(11) Uani 1 1 d .
H26A H 0.1916 -0.0178 0.5422 0.076 Uiso 1 1 calc GR
H26B H 0.0871 0.0071 0.5689 0.076 Uiso 1 1 calc GR
H26C H 0.1214 -0.0677 0.5660 0.076 Uiso 1 1 calc GR
C39 C 0.4303(3) 0.3709(2) 0.61837(18) 0.0385(9) Uani 1 1 d .
H39A H 0.3941 0.3496 0.6429 0.058 Uiso 1 1 calc GR
H39B H 0.4110 0.3433 0.5777 0.058 Uiso 1 1 calc GR
H39C H 0.4115 0.4186 0.6260 0.058 Uiso 1 1 calc GR
C54 C 0.8684(4) 0.1263(3) 0.6077(2) 0.0511(11) Uani 1 1 d .
H54A H 0.9414 0.1264 0.6187 0.077 Uiso 1 1 calc GR
H54B H 0.8603 0.1363 0.5714 0.077 Uiso 1 1 calc GR
H54C H 0.8330 0.0804 0.6024 0.077 Uiso 1 1 calc GR
C113 C 0.0407(4) 0.6694(2) 0.61005(19) 0.0455(10) Uani 1 1 d .
H11A H 0.0412 0.6704 0.6501 0.068 Uiso 1 1 calc GR
H11B H 0.0794 0.6315 0.5881 0.068 Uiso 1 1 calc GR
H11C H -0.0302 0.6618 0.5927 0.068 Uiso 1 1 calc GR
C50 C 0.5806(4) 0.1201(3) 0.8377(2) 0.0558(12) Uani 1 1 d .
H50A H 0.5518 0.0929 0.7984 0.084 Uiso 1 1 calc GR
H50B H 0.5247 0.1347 0.8624 0.084 Uiso 1 1 calc GR
H50C H 0.6232 0.0914 0.8529 0.084 Uiso 1 1 calc GR
C28 C 0.6664(3) -0.0115(2) 0.6982(2) 0.0503(11) Uani 1 1 d .
H28A H 0.6353 0.0003 0.7350 0.075 Uiso 1 1 calc GR
H28B H 0.7337 0.0150 0.7039 0.075 Uiso 1 1 calc GR
H28C H 0.6746 -0.0616 0.6840 0.075 Uiso 1 1 calc GR
C25 C 0.1359(3) 0.0088(2) 0.6789(2) 0.0526(12) Uani 1 1 d .
H25A H 0.1136 -0.0403 0.6723 0.079 Uiso 1 1 calc GR
H25B H 0.0757 0.0343 0.6776 0.079 Uiso 1 1 calc GR
H25C H 0.1746 0.0292 0.7168 0.079 Uiso 1 1 calc GR
C61 C 0.2898(3) 0.1708(2) 0.93274(19) 0.0451(10) Uani 1 1 d .
H61A H 0.2504 0.1292 0.9054 0.068 Uiso 1 1 calc GR
H61B H 0.2838 0.1709 0.9722 0.068 Uiso 1 1 calc GR
H61C H 0.3621 0.1705 0.9248 0.068 Uiso 1 1 calc GR
C13 C 0.1333(3) 0.1303(3) 0.5288(2) 0.0535(12) Uani 1 1 d .
H13A H 0.1042 0.1439 0.4970 0.080 Uiso 1 1 calc GR
H13B H 0.0781 0.1203 0.5508 0.080 Uiso 1 1 calc GR
H13C H 0.1695 0.0885 0.5133 0.080 Uiso 1 1 calc GR
C46 C 0.8910(3) 0.1135(2) 0.7764(2) 0.0419(10) Uani 1 1 d .
H46 H 0.9448 0.0900 0.7870 0.050 Uiso 1 1 calc R
C42 C 0.5910(4) 0.4386(3) 0.8963(2) 0.0588(13) Uani 1 1 d .
H42A H 0.5178 0.4336 0.8836 0.088 Uiso 1 1 calc GR
H42B H 0.6158 0.4882 0.9122 0.088 Uiso 1 1 calc GR
H42C H 0.6014 0.4170 0.9262 0.088 Uiso 1 1 calc GR
C14 C 0.1555(3) 0.2571(3) 0.5915(2) 0.0527(12) Uani 1 1 d .
H14A H 0.2052 0.2940 0.6173 0.079 Uiso 1 1 calc GR
H14B H 0.0980 0.2493 0.6130 0.079 Uiso 1 1 calc GR
H14C H 0.1299 0.2713 0.5592 0.079 Uiso 1 1 calc GR
C76 C -0.2431(3) 0.8153(3) 0.8835(3) 0.0627(15) Uani 1 1 d .
H76A H -0.2738 0.7775 0.8491 0.094 Uiso 1 1 calc GR
H76B H -0.2408 0.8596 0.8760 0.094 Uiso 1 1 calc GR
H76C H -0.2845 0.8181 0.9159 0.094 Uiso 1 1 calc GR
C88 C 0.2358(4) 0.9888(2) 0.9654(2) 0.0478(10) Uani 1 1 d .
H88A H 0.2850 1.0185 0.9970 0.072 Uiso 1 1 calc GR
H88B H 0.1729 1.0120 0.9650 0.072 Uiso 1 1 calc GR
H88C H 0.2658 0.9807 0.9286 0.072 Uiso 1 1 calc GR
C73 C 0.1235(4) 0.5957(2) 0.9569(2) 0.0492(11) Uani 1 1 d .
H73A H 0.1434 0.6439 0.9821 0.074 Uiso 1 1 calc GR
H73B H 0.1849 0.5705 0.9491 0.074 Uiso 1 1 calc GR
H73C H 0.0768 0.5726 0.9760 0.074 Uiso 1 1 calc GR
C15 C 0.5905(3) 0.1796(2) 0.54216(16) 0.0331(8) Uani 1 1 d .
H15 H 0.5963 0.1893 0.5848 0.040 Uiso 1 1 calc R
C6 C 0.4000(3) 0.18696(16) 0.55433(14) 0.0245(7) Uani 1 1 d .
C12 C 0.2078(3) 0.1893(2) 0.56813(18) 0.0406(9) Uani 1 1 d .
H12 H 0.2317 0.1756 0.6019 0.049 Uiso 1 1 calc R
C71 C -0.0256(3) 0.63490(18) 0.90988(15) 0.0320(8) Uani 1 1 d .
C59 C 0.2354(4) 0.3471(2) 0.92788(17) 0.0428(10) Uani 1 1 d .
C5 C 0.3995(2) 0.10066(16) 0.60087(14) 0.0231(7) Uani 1 1 d .
H5 H 0.3721 0.0661 0.5656 0.028 Uiso 1 1 calc R
C52 C 0.8219(3) 0.1825(2) 0.65540(18) 0.0389(9) Uani 1 1 d .
H52 H 0.7508 0.1867 0.6407 0.047 Uiso 1 1 calc R
C18 C 0.4017(3) 0.01218(16) 0.64395(14) 0.0243(7) Uani 1 1 d .
C118 C -0.1318(3) 0.7148(2) 0.7348(2) 0.0466(10) Uani 1 1 d .
H11D H -0.1098 0.7397 0.7085 0.056 Uiso 1 1 calc R
H11E H -0.1540 0.7493 0.7698 0.056 Uiso 1 1 calc R
C44 C 0.8150(3) 0.16354(19) 0.70967(17) 0.0336(8) Uani 1 1 d .
C98 C 0.3449(3) 0.66202(19) 0.60134(18) 0.0400(9) Uani 1 1 d .
H98A H 0.2981 0.6210 0.5791 0.060 Uiso 1 1 calc GR
H98B H 0.4118 0.6582 0.5855 0.060 Uiso 1 1 calc GR
H98C H 0.3165 0.7043 0.5989 0.060 Uiso 1 1 calc GR
C43 C 0.7321(2) 0.18023(17) 0.74471(16) 0.0273(7) Uani 1 1 d .
C106 C -0.1028(3) 0.8743(2) 0.64098(19) 0.0429(10) Uani 1 1 d .
H106 H -0.1521 0.8907 0.6199 0.052 Uiso 1 1 calc R
C65 C 0.1343(2) 0.75628(16) 0.91272(15) 0.0246(7) Uani 1 1 d .
H65 H 0.1389 0.7597 0.9522 0.030 Uiso 1 1 calc R
C84 C 0.3943(3) 0.7034(2) 0.87794(18) 0.0430(10) Uani 1 1 d .
H84 H 0.3354 0.6964 0.8482 0.052 Uiso 1 1 calc R
C4 C 0.3316(3) 0.41186(17) 0.77094(16) 0.0291(7) Uani 1 1 d .
H4A H 0.3218 0.4293 0.8126 0.035 Uiso 1 1 calc R
H4B H 0.4020 0.4286 0.7661 0.035 Uiso 1 1 calc R
C38 C 0.6029(4) 0.3992(2) 0.5891(2) 0.0514(11) Uani 1 1 d .
H38A H 0.5852 0.4464 0.5929 0.077 Uiso 1 1 calc GR
H38B H 0.5830 0.3680 0.5495 0.077 Uiso 1 1 calc GR
H38C H 0.6770 0.4004 0.5978 0.077 Uiso 1 1 calc GR
C91 C 0.3819(2) 0.78561(17) 0.74452(15) 0.0253(7) Uani 1 1 d .
C109 C -0.0064(3) 0.9094(2) 0.79765(17) 0.0374(9) Uani 1 1 d .
H109 H 0.0085 0.8709 0.8128 0.045 Uiso 1 1 calc R
C30 C 0.6610(2) 0.27984(18) 0.73551(15) 0.0264(7) Uani 1 1 d .
H30 H 0.7251 0.3055 0.7519 0.032 Uiso 1 1 calc R
C31 C 0.5991(2) 0.38568(17) 0.73724(16) 0.0270(7) Uani 1 1 d .
C60 C 0.4152(4) 0.3189(3) 0.9623(2) 0.0564(12) Uani 1 1 d .
H60A H 0.4538 0.2782 0.9472 0.085 Uiso 1 1 calc GR
H60B H 0.4195 0.3333 1.0045 0.085 Uiso 1 1 calc GR
H60C H 0.4443 0.3573 0.9508 0.085 Uiso 1 1 calc GR
C37 C 0.5455(3) 0.37258(19) 0.63152(17) 0.0336(8) Uani 1 1 d .
H37 H 0.5622 0.3237 0.6255 0.040 Uiso 1 1 calc R
C62 C 0.0584(4) 0.1862(3) 0.8988(2) 0.0572(12) Uani 1 1 d .
H62A H 0.0039 0.1949 0.8737 0.086 Uiso 1 1 calc GR
H62B H 0.0319 0.1878 0.9355 0.086 Uiso 1 1 calc GR
H62C H 0.0815 0.1401 0.8800 0.086 Uiso 1 1 calc GR
C3 C 0.2540(3) 0.44128(18) 0.73835(16) 0.0303(8) Uani 1 1 d .
H3A H 0.2692 0.4282 0.6975 0.036 Uiso 1 1 calc R
H3B H 0.1843 0.4199 0.7393 0.036 Uiso 1 1 calc R
C86 C 0.4919(4) 0.6942(3) 0.8460(2) 0.0597(13) Uani 1 1 d .
H86A H 0.5091 0.7356 0.8353 0.090 Uiso 1 1 calc GR
H86B H 0.4803 0.6529 0.8111 0.090 Uiso 1 1 calc GR
H86C H 0.5487 0.6883 0.8713 0.090 Uiso 1 1 calc GR
C104 C 0.0304(3) 0.79810(18) 0.64206(16) 0.0283(7) Uani 1 1 d .
C56 C 0.2492(3) 0.2344(2) 0.92640(16) 0.0337(8) Uani 1 1 d .
C51 C 0.6901(4) 0.2295(3) 0.8979(2) 0.0607(13) Uani 1 1 d .
H51A H 0.6337 0.2463 0.9216 0.091 Uiso 1 1 calc GR
H51B H 0.7341 0.2695 0.8962 0.091 Uiso 1 1 calc GR
H51C H 0.7305 0.2015 0.9151 0.091 Uiso 1 1 calc GR
C72 C 0.0695(3) 0.59585(19) 0.89979(18) 0.0371(9) Uani 1 1 d .
H72 H 0.1181 0.6204 0.8815 0.044 Uiso 1 1 calc R
C117 C -0.2172(4) 0.6610(3) 0.7058(4) 0.085(2) Uani 1 1 d .
H11F H -0.2435 0.6662 0.6691 0.102 Uiso 1 1 calc R
H11G H -0.2741 0.6644 0.7309 0.102 Uiso 1 1 calc R
C66 C -0.0336(3) 0.69835(18) 0.89991(15) 0.0269(7) Uani 1 1 d .
C45 C 0.8936(3) 0.1307(2) 0.72748(19) 0.0421(10) Uani 1 1 d .
H45 H 0.9504 0.1201 0.7050 0.051 Uiso 1 1 calc R
C36 C 0.5781(3) 0.41615(18) 0.69418(16) 0.0311(8) Uani 1 1 d .
C17 C 0.6806(3) 0.2214(2) 0.52870(18) 0.0394(9) Uani 1 1 d .
H17A H 0.6820 0.2085 0.4868 0.059 Uiso 1 1 calc GR
H17B H 0.7448 0.2112 0.5454 0.059 Uiso 1 1 calc GR
H17C H 0.6727 0.2714 0.5453 0.059 Uiso 1 1 calc GR
C2 C 0.2557(3) 0.51986(18) 0.76362(16) 0.0288(7) Uani 1 1 d .
H2A H 0.3253 0.5411 0.7623 0.035 Uiso 1 1 calc R
H2B H 0.2416 0.5328 0.8047 0.035 Uiso 1 1 calc R
C20 C 0.4694(3) -0.09415(18) 0.64583(16) 0.0334(8) Uani 1 1 d .
H20 H 0.5262 -0.1192 0.6498 0.040 Uiso 1 1 calc R
C7 C 0.4852(3) 0.19749(17) 0.52538(15) 0.0275(7) Uani 1 1 d .
C100 C 0.4034(3) 0.90655(19) 0.82293(16) 0.0352(8) Uani 1 1 d .
H100 H 0.3388 0.8880 0.8345 0.042 Uiso 1 1 calc R
C11 C 0.3015(3) 0.20029(18) 0.53757(15) 0.0290(7) Uani 1 1 d .
C47 C 0.8108(3) 0.1298(2) 0.81070(19) 0.0375(9) Uani 1 1 d .
H47 H 0.8102 0.1174 0.8446 0.045 Uiso 1 1 calc R
C108 C -0.0199(3) 0.87854(18) 0.73236(16) 0.0291(7) Uani 1 1 d .
C27 C 0.5967(3) 0.0069(2) 0.6539(2) 0.0491(12) Uani 1 1 d .
H27 H 0.5972 0.0588 0.6660 0.059 Uiso 1 1 calc R
C92 C 0.4453(3) 0.84604(18) 0.77784(16) 0.0303(7) Uani 1 1 d .
C93 C 0.5488(3) 0.8508(2) 0.76733(17) 0.0364(8) Uani 1 1 d .
H93 H 0.5924 0.8911 0.7896 0.044 Uiso 1 1 calc R
C32 C 0.6292(3) 0.42905(19) 0.79460(17) 0.0336(8) Uani 1 1 d .
C9 C 0.3727(3) 0.2334(2) 0.46085(16) 0.0354(8) Uani 1 1 d .
H9 H 0.3632 0.2491 0.4287 0.043 Uiso 1 1 calc R
C68 C -0.2090(3) 0.6981(2) 0.92460(16) 0.0343(8) Uani 1 1 d .
H68 H -0.2720 0.7188 0.9289 0.041 Uiso 1 1 calc R
C58 C 0.1366(3) 0.3091(2) 0.91038(17) 0.0435(10) Uani 1 1 d .
C96 C 0.4231(3) 0.73120(18) 0.70225(16) 0.0307(8) Uani 1 1 d .
C99 C 0.4025(3) 0.5998(2) 0.6683(2) 0.0445(10) Uani 1 1 d .
H99A H 0.4693 0.5961 0.6524 0.067 Uiso 1 1 calc GR
H99B H 0.3558 0.5587 0.6462 0.067 Uiso 1 1 calc GR
H99C H 0.4111 0.6023 0.7088 0.067 Uiso 1 1 calc GR
C103 C 0.0421(2) 0.82736(18) 0.70290(15) 0.0252(7) Uani 1 1 d .
C35 C 0.5868(3) 0.48898(19) 0.70980(19) 0.0409(9) Uani 1 1 d .
H35 H 0.5711 0.5098 0.6814 0.049 Uiso 1 1 calc R
C90 C 0.2115(2) 0.80874(16) 0.72948(14) 0.0222(6) Uani 1 1 d .
H90 H 0.2358 0.8361 0.7074 0.027 Uiso 1 1 calc R
C75 C -0.1336(3) 0.8005(2) 0.89880(19) 0.0399(9) Uani 1 1 d .
H75 H -0.0926 0.8006 0.8659 0.048 Uiso 1 1 calc R
C78 C 0.3036(3) 0.81049(17) 0.92752(14) 0.0260(7) Uani 1 1 d .
C49 C 0.6463(3) 0.1847(2) 0.83685(18) 0.0378(9) Uani 1 1 d .
H49 H 0.6008 0.2133 0.8217 0.045 Uiso 1 1 calc R
C1 C 0.1777(3) 0.55038(19) 0.73216(16) 0.0276(7) Uani 1 1 d .
H1A H 0.1983 0.5433 0.6928 0.033 Uiso 1 1 calc R
H1B H 0.1101 0.5236 0.7281 0.033 Uiso 1 1 calc R
C80 C 0.3928(3) 0.9073(2) 1.00439(16) 0.0355(8) Uani 1 1 d .
H80 H 0.3932 0.9522 1.0327 0.043 Uiso 1 1 calc R
C23 C 0.3016(3) -0.02096(17) 0.63581(14) 0.0272(7) Uani 1 1 d .
C95 C 0.5269(3) 0.7395(2) 0.69311(18) 0.0372(9) Uani 1 1 d .
H95 H 0.5548 0.7037 0.6641 0.045 Uiso 1 1 calc R
C55 C 0.3048(3) 0.3002(2) 0.93844(15) 0.0356(8) Uani 1 1 d .
C101 C 0.3762(3) 0.9627(2) 0.79760(19) 0.0440(10) Uani 1 1 d .
H10A H 0.4380 0.9812 0.7851 0.066 Uiso 1 1 calc GR
H10B H 0.3480 1.0006 0.8270 0.066 Uiso 1 1 calc GR
H10C H 0.3250 0.9424 0.7644 0.066 Uiso 1 1 calc GR
C79 C 0.3035(3) 0.87760(18) 0.96840(15) 0.0291(7) Uani 1 1 d .
C114 C 0.1029(3) 0.7343(2) 0.54699(17) 0.0393(9) Uani 1 1 d .
H11H H 0.0360 0.7219 0.5244 0.059 Uiso 1 1 calc GR
H11I H 0.1491 0.6987 0.5301 0.059 Uiso 1 1 calc GR
H11J H 0.1322 0.7797 0.5467 0.059 Uiso 1 1 calc GR
C24 C 0.2043(3) 0.01378(19) 0.63187(18) 0.0366(9) Uani 1 1 d .
H24 H 0.2237 0.0642 0.6382 0.044 Uiso 1 1 calc R
C115 C -0.0876(3) 0.6100(2) 0.7430(2) 0.0459(10) Uani 1 1 d .
H11K H -0.1146 0.6071 0.7789 0.055 Uiso 1 1 calc R
H11L H -0.0338 0.5776 0.7321 0.055 Uiso 1 1 calc R
C22 C 0.2891(3) -0.09134(17) 0.63159(15) 0.0286(7) Uani 1 1 d .
H22 H 0.2220 -0.1147 0.6250 0.034 Uiso 1 1 calc R
C77 C -0.0835(4) 0.8583(2) 0.9523(2) 0.0469(10) Uani 1 1 d .
H77A H -0.1233 0.8609 0.9852 0.070 Uiso 1 1 calc GR
H77B H -0.0813 0.9030 0.9453 0.070 Uiso 1 1 calc GR
H77C H -0.0135 0.8483 0.9608 0.070 Uiso 1 1 calc GR
C67 C -0.1270(3) 0.73014(19) 0.90695(15) 0.0290(7) Uani 1 1 d .
C34 C 0.6175(3) 0.5308(2) 0.7653(2) 0.0461(10) Uani 1 1 d .
H34 H 0.6236 0.5801 0.7749 0.055 Uiso 1 1 calc R
C83 C 0.3931(3) 0.77537(19) 0.92097(15) 0.0311(8) Uani 1 1 d .
C102 C 0.4771(4) 0.9383(2) 0.87692(18) 0.0488(11) Uani 1 1 d .
H10D H 0.4991 0.9012 0.8908 0.073 Uiso 1 1 calc GR
H10E H 0.4425 0.9713 0.9069 0.073 Uiso 1 1 calc GR
H10F H 0.5371 0.9628 0.8679 0.073 Uiso 1 1 calc GR
C57 C 0.1453(3) 0.2401(2) 0.90975(16) 0.0373(9) Uani 1 1 d .
C89 C 0.1678(4) 0.9305(2) 1.03228(18) 0.0473(10) Uani 1 1 d .
H89A H 0.1505 0.8851 1.0368 0.071 Uiso 1 1 calc GR
H89B H 0.1060 0.9552 1.0341 0.071 Uiso 1 1 calc GR
H89C H 0.2194 0.9582 1.0633 0.071 Uiso 1 1 calc GR
C48 C 0.7307(3) 0.16438(19) 0.79634(17) 0.0317(8) Uani 1 1 d .
C74 C 0.0437(3) 0.5207(2) 0.8584(2) 0.0439(10) Uani 1 1 d .
H74A H -0.0011 0.4948 0.8763 0.066 Uiso 1 1 calc GR
H74B H 0.1071 0.4980 0.8503 0.066 Uiso 1 1 calc GR
H74C H 0.0086 0.5213 0.8223 0.066 Uiso 1 1 calc GR
C19 C 0.4868(3) -0.02471(17) 0.64939(16) 0.0304(8) Uani 1 1 d .
C53 C 0.8849(4) 0.2527(2) 0.6680(2) 0.0534(11) Uani 1 1 d .
H53A H 0.8511 0.2896 0.6952 0.080 Uiso 1 1 calc GR
H53B H 0.8902 0.2628 0.6320 0.080 Uiso 1 1 calc GR
H53C H 0.9538 0.2508 0.6849 0.080 Uiso 1 1 calc GR
C97 C 0.3577(3) 0.66591(18) 0.66457(17) 0.0338(8) Uani 1 1 d .
H97 H 0.2881 0.6671 0.6791 0.041 Uiso 1 1 calc R
C81 C 0.4799(3) 0.8731(2) 0.99974(17) 0.0376(9) Uani 1 1 d .
H81 H 0.5397 0.8940 1.0250 0.045 Uiso 1 1 calc R
C70 C -0.1100(3) 0.60545(19) 0.92910(16) 0.0328(8) Uani 1 1 d .
H70 H -0.1047 0.5635 0.9375 0.039 Uiso 1 1 calc R
C111 C -0.1030(4) 0.9400(3) 0.8238(2) 0.0536(12) Uani 1 1 d .
H11M H -0.1178 0.9794 0.8111 0.080 Uiso 1 1 calc GR
H11N H -0.0917 0.9561 0.8660 0.080 Uiso 1 1 calc GR
H11O H -0.1612 0.9040 0.8110 0.080 Uiso 1 1 calc GR
C107 C -0.0918(3) 0.9012(2) 0.70044(18) 0.0368(9) Uani 1 1 d .
H107 H -0.1342 0.9358 0.7199 0.044 Uiso 1 1 calc R
C110 C 0.0848(4) 0.9643(2) 0.81751(19) 0.0523(11) Uani 1 1 d .
H11P H 0.1478 0.9425 0.8057 0.078 Uiso 1 1 calc GR
H11Q H 0.0898 0.9855 0.8596 0.078 Uiso 1 1 calc GR
H11R H 0.0757 1.0005 0.8000 0.078 Uiso 1 1 calc GR
C87 C 0.2104(3) 0.91935(19) 0.97429(16) 0.0349(8) Uani 1 1 d .
H87 H 0.1560 0.8917 0.9434 0.042 Uiso 1 1 calc R
C10 C 0.2897(3) 0.22294(19) 0.49003(16) 0.0319(8) Uani 1 1 d .
H10 H 0.2234 0.2313 0.4775 0.038 Uiso 1 1 calc R
C85 C 0.3755(5) 0.6489(2) 0.9064(2) 0.0649(15) Uani 1 1 d .
H85A H 0.3678 0.6024 0.8770 0.097 Uiso 1 1 calc GR
H85B H 0.3128 0.6569 0.9263 0.097 Uiso 1 1 calc GR
H85C H 0.4337 0.6523 0.9344 0.097 Uiso 1 1 calc GR
C69 C -0.2009(3) 0.6368(2) 0.93602(15) 0.0336(8) Uani 1 1 d .
H69 H -0.2577 0.6160 0.9486 0.040 Uiso 1 1 calc R
C112 C 0.0896(3) 0.73822(19) 0.60891(16) 0.0330(8) Uani 1 1 d .
H112 H 0.1598 0.7458 0.6295 0.040 Uiso 1 1 calc R
C63 C 0.0388(4) 0.3383(4) 0.8985(2) 0.0700(17) Uani 1 1 d .
H63A H 0.0550 0.3812 0.8898 0.105 Uiso 1 1 calc GR
H63B H -0.0002 0.3487 0.9326 0.105 Uiso 1 1 calc GR
H63C H -0.0023 0.3039 0.8655 0.105 Uiso 1 1 calc GR
C21 C 0.3723(3) -0.12729(18) 0.63674(15) 0.0310(8) Uani 1 1 d .
H21 H 0.3623 -0.1749 0.6340 0.037 Uiso 1 1 calc R
C116 C -0.1726(4) 0.5935(3) 0.6950(3) 0.0632(14) Uani 1 1 d .
H11S H -0.1452 0.5779 0.6567 0.076 Uiso 1 1 calc R
H11T H -0.2243 0.5568 0.6971 0.076 Uiso 1 1 calc R
C16 C 0.5998(3) 0.1020(2) 0.5132(2) 0.0423(10) Uani 1 1 d .
H16A H 0.5449 0.0749 0.5240 0.063 Uiso 1 1 calc GR
H16B H 0.6666 0.0905 0.5258 0.063 Uiso 1 1 calc GR
H16C H 0.5940 0.0907 0.4712 0.063 Uiso 1 1 calc GR
C41 C 0.7651(4) 0.4116(3) 0.8646(2) 0.0570(12) Uani 1 1 d .
H41A H 0.7759 0.3943 0.8970 0.085 Uiso 1 1 calc GR
H41B H 0.7900 0.4612 0.8769 0.085 Uiso 1 1 calc GR
H41C H 0.8029 0.3852 0.8326 0.085 Uiso 1 1 calc GR
C33 C 0.6393(3) 0.50159(19) 0.80708(19) 0.0413(9) Uani 1 1 d .
H33 H 0.6618 0.5312 0.8453 0.050 Uiso 1 1 calc R
C29 C 0.6391(4) -0.0203(4) 0.5938(3) 0.0720(16) Uani 1 1 d .
H29A H 0.6395 -0.0711 0.5817 0.108 Uiso 1 1 calc GR
H29B H 0.7091 0.0012 0.5962 0.108 Uiso 1 1 calc GR
H29C H 0.5953 -0.0080 0.5656 0.108 Uiso 1 1 calc GR
C8 C 0.4698(3) 0.2211(2) 0.47845(16) 0.0330(8) Uani 1 1 d .
H8 H 0.5266 0.2289 0.4585 0.040 Uiso 1 1 calc R
C105 C -0.0426(3) 0.8240(2) 0.61220(18) 0.0363(8) Uani 1 1 d .
H105 H -0.0504 0.8063 0.5712 0.044 Uiso 1 1 calc R
C82 C 0.4805(3) 0.8086(2) 0.95842(17) 0.0381(9) Uani 1 1 d .
H82 H 0.5417 0.7857 0.9551 0.046 Uiso 1 1 calc R
C94 C 0.5889(3) 0.7982(2) 0.72531(19) 0.0410(9) Uani 1 1 d .
H94 H 0.6592 0.8028 0.7187 0.049 Uiso 1 1 calc R
C119 C -0.0711(6) 0.4196(3) 0.6252(4) 0.102(2) Uani 1 1 d .
H11U H -0.1267 0.4469 0.6424 0.154 Uiso 1 1 calc GR
H11V H -0.0271 0.4117 0.6557 0.154 Uiso 1 1 calc GR
H11W H -0.1001 0.3746 0.5974 0.154 Uiso 1 1 calc GR
C120 C -0.0091(4) 0.4585(3) 0.5952(3) 0.0655(14) Uani 1 1 d .
H12A H -0.0550 0.4661 0.5648 0.079 Uiso 1 1 calc R
H12B H 0.0153 0.5050 0.6234 0.079 Uiso 1 1 calc R
C121 C 0.0803(4) 0.4260(2) 0.5682(3) 0.0702(16) Uani 1 1 d .
H12C H 0.0550 0.3799 0.5397 0.084 Uiso 1 1 calc R
H12D H 0.1247 0.4173 0.5986 0.084 Uiso 1 1 calc R
C123 C 0.2327(4) 0.4270(3) 0.5088(2) 0.0617(13) Uani 1 1 d .
H12E H 0.2747 0.4137 0.5376 0.074 Uiso 1 1 calc R
H12F H 0.2026 0.3832 0.4788 0.074 Uiso 1 1 calc R
C122 C 0.1467(4) 0.4635(3) 0.5383(2) 0.0608(13) Uani 1 1 d .
H12G H 0.1022 0.4747 0.5093 0.073 Uiso 1 1 calc R
H12H H 0.1760 0.5084 0.5673 0.073 Uiso 1 1 calc R
C125 C 0.3902(5) 0.4254(3) 0.4534(3) 0.0768(17) Uani 1 1 d .
H12I H 0.4304 0.4552 0.4368 0.115 Uiso 1 1 calc R
H12J H 0.4340 0.4146 0.4824 0.115 Uiso 1 1 calc R
H12K H 0.3634 0.3820 0.4228 0.115 Uiso 1 1 calc R
C124 C 0.3022(6) 0.4631(3) 0.4814(3) 0.087(2) Uani 1 1 d .
H12L H 0.3312 0.5075 0.5110 0.104 Uiso 1 1 calc R
H12M H 0.2608 0.4751 0.4517 0.104 Uiso 1 1 calc R

loop_
_atom_site_aniso_label
_atom_site_aniso_U_11
_atom_site_aniso_U_22
_atom_site_aniso_U_33
_atom_site_aniso_U_23
_atom_site_aniso_U_13
_atom_site_aniso_U_12
Sm1 0.01758(8) 0.01819(8) 0.02160(9) 0.00581(6) 0.00177(6) 0.00231(6)
Sm2 0.02293(9) 0.01753(8) 0.02161(9) 0.00545(7) 0.00072(6) 0.00410(7)
Fe1 0.0283(2) 0.0283(2) 0.0239(3) 0.0067(2) 0.00523(19) 0.0062(2)
P4 0.0332(5) 0.0312(5) 0.0333(5) 0.0043(4) 0.0040(4) -0.0032(4)
P5 0.0253(4) 0.0340(5) 0.0288(5) 0.0080(4) 0.0022(3) 0.0067(4)
P3 0.0356(5) 0.0245(4) 0.0309(5) 0.0103(4) 0.0108(4) 0.0065(4)
P1 0.0261(4) 0.0235(4) 0.0277(5) 0.0076(3) 0.0033(3) 0.0082(3)
P2 0.0259(4) 0.0256(4) 0.0256(5) 0.0072(3) 0.0023(3) 0.0051(3)
O2 0.0296(13) 0.0306(13) 0.0362(14) 0.0118(11) -0.0043(10) 0.0003(11)
O1 0.0326(13) 0.0227(12) 0.0371(14) 0.0069(10) 0.0027(10) 0.0072(10)
N1 0.0251(14) 0.0241(14) 0.0200(14) 0.0067(11) 0.0028(11) 0.0015(11)
N4 0.0242(14) 0.0174(13) 0.0311(16) 0.0063(11) 0.0015(11) 0.0004(11)
N7 0.0248(14) 0.0231(13) 0.0272(15) 0.0094(11) 0.0043(11) 0.0065(11)
N6 0.0233(14) 0.0190(13) 0.0245(15) 0.0049(11) -0.0002(11) 0.0001(11)
N8 0.0237(13) 0.0182(13) 0.0245(15) 0.0051(11) 0.0003(11) 0.0036(11)
N2 0.0245(13) 0.0174(13) 0.0257(15) 0.0076(11) 0.0025(11) 0.0040(11)
N3 0.0193(13) 0.0256(14) 0.0336(16) 0.0132(12) -0.0012(11) 0.0025(11)
N5 0.0206(13) 0.0278(14) 0.0270(15) 0.0082(12) 0.0020(11) 0.0037(11)
C40 0.037(2) 0.035(2) 0.039(2) 0.0099(17) -0.0078(16) -0.0104(17)
C64 0.131(5) 0.038(2) 0.034(3) 0.0048(19) 0.019(3) 0.019(3)
C26 0.034(2) 0.040(2) 0.081(3) 0.027(2) -0.007(2) 0.0021(18)
C39 0.040(2) 0.0313(19) 0.043(2) 0.0115(17) -0.0005(17) 0.0058(17)
C54 0.043(2) 0.058(3) 0.054(3) 0.019(2) 0.014(2) 0.005(2)
C113 0.061(3) 0.034(2) 0.042(2) 0.0099(18) 0.017(2) 0.0089(19)
C50 0.048(3) 0.062(3) 0.062(3) 0.024(2) 0.021(2) 0.004(2)
C28 0.037(2) 0.043(2) 0.064(3) 0.010(2) -0.014(2) 0.0106(19)
C25 0.045(2) 0.031(2) 0.087(4) 0.020(2) 0.036(2) 0.0079(18)
C61 0.046(2) 0.058(3) 0.040(2) 0.025(2) 0.0141(18) 0.020(2)
C13 0.034(2) 0.059(3) 0.080(3) 0.041(3) 0.007(2) -0.009(2)
C46 0.0248(18) 0.039(2) 0.065(3) 0.022(2) -0.0053(17) 0.0093(16)
C42 0.078(3) 0.043(3) 0.040(3) -0.001(2) 0.002(2) -0.021(2)
C14 0.034(2) 0.080(3) 0.050(3) 0.026(2) 0.0134(19) 0.017(2)
C76 0.034(2) 0.097(4) 0.089(4) 0.066(3) 0.024(2) 0.029(3)
C88 0.058(3) 0.033(2) 0.049(3) 0.0094(18) -0.002(2) 0.014(2)
C73 0.048(2) 0.045(2) 0.055(3) 0.016(2) 0.001(2) 0.012(2)
C15 0.0287(18) 0.043(2) 0.031(2) 0.0150(16) 0.0097(14) 0.0074(16)
C6 0.0306(17) 0.0212(16) 0.0225(17) 0.0078(13) 0.0043(13) 0.0039(13)
C12 0.0258(18) 0.068(3) 0.044(2) 0.039(2) 0.0055(16) 0.0098(18)
C71 0.0354(19) 0.0274(18) 0.0279(19) 0.0030(14) 0.0016(14) 0.0009(15)
C59 0.064(3) 0.037(2) 0.027(2) 0.0051(16) 0.0156(18) 0.015(2)
C5 0.0217(15) 0.0212(16) 0.0245(17) 0.0046(13) 0.0043(12) 0.0030(13)
C52 0.0221(17) 0.053(2) 0.047(2) 0.0229(19) 0.0057(15) 0.0083(17)
C18 0.0336(18) 0.0182(15) 0.0210(17) 0.0067(12) 0.0031(13) 0.0017(13)
C118 0.0260(19) 0.040(2) 0.074(3) 0.018(2) 0.0041(18) 0.0096(17)
C44 0.0205(16) 0.0341(19) 0.048(2) 0.0162(17) 0.0016(15) 0.0011(15)
C98 0.043(2) 0.0249(18) 0.049(2) 0.0069(16) 0.0045(18) 0.0075(16)
C43 0.0205(16) 0.0240(16) 0.038(2) 0.0113(14) -0.0009(14) 0.0022(13)
C106 0.031(2) 0.054(2) 0.049(3) 0.024(2) -0.0052(17) 0.0125(18)
C65 0.0263(17) 0.0217(16) 0.0247(18) 0.0058(13) 0.0018(13) 0.0044(13)
C84 0.032(2) 0.045(2) 0.039(2) -0.0028(18) -0.0134(16) 0.0135(18)
C4 0.0296(18) 0.0240(17) 0.032(2) 0.0058(14) 0.0033(14) 0.0110(14)
C38 0.066(3) 0.041(2) 0.050(3) 0.018(2) 0.018(2) -0.001(2)
C91 0.0214(16) 0.0273(17) 0.0301(18) 0.0135(14) -0.0006(13) 0.0043(13)
C109 0.048(2) 0.0319(19) 0.038(2) 0.0162(17) 0.0106(17) 0.0179(18)
C30 0.0195(16) 0.0252(17) 0.034(2) 0.0096(14) 0.0017(13) 0.0001(13)
C31 0.0176(15) 0.0184(15) 0.046(2) 0.0114(15) 0.0043(14) 0.0009(13)
C60 0.048(3) 0.080(3) 0.037(2) 0.019(2) -0.0053(19) -0.011(2)
C37 0.038(2) 0.0298(18) 0.038(2) 0.0164(16) 0.0089(16) 0.0055(16)
C62 0.042(2) 0.085(4) 0.043(3) 0.025(2) 0.0014(19) -0.010(2)
C3 0.0340(19) 0.0250(17) 0.031(2) 0.0063(14) 0.0025(14) 0.0096(15)
C86 0.054(3) 0.056(3) 0.056(3) -0.003(2) 0.003(2) 0.023(2)
C104 0.0201(16) 0.0297(18) 0.035(2) 0.0120(15) -0.0001(14) 0.0003(14)
C56 0.0327(19) 0.043(2) 0.0270(19) 0.0114(16) 0.0088(14) 0.0103(16)
C51 0.064(3) 0.067(3) 0.044(3) 0.008(2) 0.001(2) 0.020(3)
C72 0.037(2) 0.0278(18) 0.047(2) 0.0123(17) 0.0102(17) 0.0039(16)
C117 0.040(3) 0.061(3) 0.143(6) 0.026(4) -0.026(3) -0.001(3)
C66 0.0260(17) 0.0297(18) 0.0208(17) 0.0034(14) 0.0003(13) 0.0011(14)
C45 0.0221(18) 0.051(2) 0.055(3) 0.019(2) 0.0049(16) 0.0078(17)
C36 0.0301(18) 0.0249(17) 0.040(2) 0.0128(15) 0.0069(15) 0.0049(14)
C17 0.034(2) 0.046(2) 0.038(2) 0.0134(18) 0.0079(16) 0.0049(17)
C2 0.0281(18) 0.0267(17) 0.032(2) 0.0094(14) 0.0069(14) 0.0061(14)
C20 0.038(2) 0.0258(17) 0.037(2) 0.0112(15) -0.0005(15) 0.0061(15)
C7 0.0324(18) 0.0243(16) 0.0262(18) 0.0080(14) 0.0059(14) 0.0038(14)
C100 0.037(2) 0.0324(19) 0.030(2) 0.0048(15) 0.0003(15) -0.0074(16)
C11 0.0277(17) 0.0333(18) 0.0279(19) 0.0135(15) 0.0015(14) 0.0006(15)
C47 0.0297(19) 0.038(2) 0.048(2) 0.0203(18) -0.0060(16) 0.0033(16)
C108 0.0267(17) 0.0273(17) 0.038(2) 0.0158(15) 0.0067(14) 0.0059(14)
C27 0.035(2) 0.027(2) 0.083(3) 0.020(2) -0.016(2) 0.0022(17)
C92 0.0295(18) 0.0306(18) 0.034(2) 0.0163(15) -0.0040(14) -0.0012(15)
C93 0.0271(18) 0.039(2) 0.042(2) 0.0144(17) -0.0095(15) -0.0035(16)
C32 0.0249(17) 0.0281(18) 0.040(2) 0.0031(16) -0.0005(15) -0.0024(15)
C9 0.045(2) 0.040(2) 0.028(2) 0.0207(16) 0.0028(16) 0.0031(17)
C68 0.0273(18) 0.044(2) 0.027(2) 0.0064(16) 0.0028(14) 0.0037(16)
C58 0.049(2) 0.054(3) 0.033(2) 0.0161(18) 0.0174(18) 0.026(2)
C96 0.0262(17) 0.0272(17) 0.040(2) 0.0128(15) 0.0005(15) 0.0060(14)
C99 0.048(2) 0.032(2) 0.057(3) 0.0157(19) 0.0185(19) 0.0084(18)
C103 0.0202(15) 0.0295(17) 0.0298(19) 0.0146(14) 0.0026(13) 0.0037(13)
C35 0.046(2) 0.0257(18) 0.056(3) 0.0177(18) 0.0064(18) 0.0096(17)
C90 0.0251(16) 0.0177(15) 0.0238(17) 0.0059(12) 0.0031(12) 0.0058(13)
C75 0.0307(19) 0.054(2) 0.049(2) 0.031(2) 0.0176(17) 0.0183(18)
C78 0.0273(17) 0.0267(17) 0.0226(17) 0.0082(13) -0.0024(13) -0.0022(14)
C49 0.034(2) 0.048(2) 0.040(2) 0.0236(18) 0.0033(16) 0.0112(17)
C1 0.0218(16) 0.0352(19) 0.034(2) 0.0209(15) 0.0067(13) 0.0104(14)
C80 0.042(2) 0.0313(19) 0.0260(19) 0.0027(15) -0.0047(15) -0.0026(16)
C23 0.0361(19) 0.0221(16) 0.0241(18) 0.0072(13) 0.0093(14) 0.0044(14)
C95 0.0264(18) 0.037(2) 0.052(2) 0.0170(18) 0.0064(16) 0.0125(16)
C55 0.042(2) 0.041(2) 0.0204(18) 0.0070(15) 0.0014(15) 0.0018(17)
C101 0.052(2) 0.032(2) 0.043(2) 0.0055(17) 0.0049(18) 0.0043(18)
C79 0.0330(18) 0.0286(17) 0.0250(18) 0.0092(14) -0.0008(14) 0.0006(15)
C114 0.037(2) 0.045(2) 0.032(2) 0.0093(17) 0.0027(16) -0.0018(18)
C24 0.0311(19) 0.0243(17) 0.058(3) 0.0161(17) 0.0116(17) 0.0050(15)
C115 0.042(2) 0.037(2) 0.060(3) 0.021(2) -0.0049(19) -0.0001(18)
C22 0.0347(19) 0.0233(16) 0.0278(19) 0.0077(14) 0.0088(14) 0.0005(14)
C77 0.054(3) 0.036(2) 0.059(3) 0.022(2) 0.023(2) 0.0147(19)
C67 0.0223(16) 0.040(2) 0.0240(18) 0.0101(15) 0.0005(13) 0.0045(15)
C34 0.055(3) 0.0207(18) 0.059(3) 0.0079(18) 0.008(2) 0.0061(18)
C83 0.0266(17) 0.0369(19) 0.0267(19) 0.0078(15) -0.0017(14) 0.0002(15)
C102 0.050(2) 0.051(3) 0.035(2) 0.0062(19) -0.0023(18) -0.016(2)
C57 0.0307(19) 0.056(2) 0.029(2) 0.0160(17) 0.0087(15) 0.0109(18)
C89 0.053(3) 0.046(2) 0.038(2) 0.0062(18) 0.0039(18) 0.015(2)
C48 0.0256(17) 0.0324(19) 0.040(2) 0.0166(16) -0.0034(15) 0.0024(15)
C74 0.049(2) 0.032(2) 0.052(3) 0.0109(18) 0.0196(19) 0.0092(18)
C19 0.0342(19) 0.0213(16) 0.033(2) 0.0073(14) -0.0038(15) -0.0007(14)
C53 0.049(3) 0.052(3) 0.070(3) 0.032(2) 0.020(2) 0.010(2)
C97 0.0277(18) 0.0237(17) 0.049(2) 0.0086(16) 0.0104(16) 0.0068(14)
C81 0.0324(19) 0.040(2) 0.034(2) 0.0080(17) -0.0108(15) -0.0076(17)
C70 0.037(2) 0.0259(17) 0.029(2) 0.0021(14) 0.0054(15) -0.0051(15)
C111 0.070(3) 0.051(3) 0.052(3) 0.025(2) 0.030(2) 0.031(2)
C107 0.0272(18) 0.036(2) 0.053(3) 0.0199(18) 0.0081(16) 0.0124(16)
C110 0.069(3) 0.051(3) 0.034(2) 0.0062(19) 0.004(2) 0.023(2)
C87 0.043(2) 0.0300(19) 0.0254(19) 0.0008(15) 0.0012(15) 0.0078(16)
C10 0.0288(18) 0.0371(19) 0.034(2) 0.0182(16) 0.0002(14) 0.0039(15)
C85 0.076(4) 0.029(2) 0.075(4) 0.005(2) -0.028(3) -0.007(2)
C69 0.0337(19) 0.037(2) 0.0247(19) 0.0043(15) 0.0047(14) -0.0085(16)
C112 0.0290(18) 0.037(2) 0.030(2) 0.0082(16) 0.0015(14) 0.0038(16)
C63 0.063(3) 0.114(5) 0.058(3) 0.048(3) 0.034(2) 0.060(3)
C21 0.047(2) 0.0220(16) 0.0252(18) 0.0086(14) 0.0059(15) 0.0040(15)
C116 0.037(2) 0.051(3) 0.086(4) 0.008(3) -0.010(2) -0.007(2)
C16 0.038(2) 0.047(2) 0.052(3) 0.026(2) 0.0134(18) 0.0154(18)
C41 0.052(3) 0.046(3) 0.064(3) 0.015(2) -0.026(2) -0.011(2)
C33 0.040(2) 0.0249(18) 0.049(2) 0.0012(17) 0.0020(17) -0.0029(16)
C29 0.036(2) 0.109(5) 0.088(4) 0.062(4) -0.001(2) -0.020(3)
C8 0.035(2) 0.037(2) 0.031(2) 0.0162(16) 0.0101(15) 0.0046(16)
C105 0.0287(18) 0.041(2) 0.039(2) 0.0152(17) -0.0049(15) 0.0051(16)
C82 0.0300(19) 0.046(2) 0.036(2) 0.0119(18) -0.0057(15) 0.0007(17)
C94 0.0193(17) 0.051(2) 0.060(3) 0.029(2) 0.0001(16) 0.0061(17)
C119 0.080(4) 0.057(4) 0.158(7) 0.023(4) 0.018(4) -0.013(3)
C120 0.070(3) 0.052(3) 0.065(3) 0.013(3) -0.007(3) -0.009(3)
C121 0.069(3) 0.030(2) 0.093(4) -0.001(2) -0.008(3) -0.006(2)
C123 0.062(3) 0.042(3) 0.073(3) 0.008(2) -0.007(3) 0.015(2)
C122 0.079(4) 0.043(3) 0.055(3) 0.010(2) 0.000(2) 0.008(2)
C125 0.104(5) 0.054(3) 0.081(4) 0.024(3) 0.031(3) 0.034(3)
C124 0.135(6) 0.045(3) 0.084(4) 0.017(3) 0.045(4) 0.028(3)

loop_
_atom_type_symbol
_atom_type_description
_atom_type_scat_dispersion_real
_atom_type_scat_dispersion_imag
_atom_type_scat_source
C C 0.0033 0.0016 'International Tables Vol C Tables 4.2.6.8 and 6.1.1.4'
H H 0.0000 0.0000 'International Tables Vol C Tables 4.2.6.8 and 6.1.1.4'
Fe Fe 0.3463 0.8444 'International Tables Vol C Tables 4.2.6.8 and 6.1.1.4'
N N 0.0061 0.0033 'International Tables Vol C Tables 4.2.6.8 and 6.1.1.4'
O O 0.0106 0.0060 'International Tables Vol C Tables 4.2.6.8 and 6.1.1.4'
P P 0.1023 0.0942 'International Tables Vol C Tables 4.2.6.8 and 6.1.1.4'
Sm Sm -0.1638 3.4418 'International Tables Vol C Tables 4.2.6.8 and 6.1.1.4'

loop_
_geom_angle_atom_site_label_1
_geom_angle_atom_site_label_2
_geom_angle_atom_site_label_3
_geom_angle
P4 Sm1 P5 27.60(2)
P3 Sm1 P4 29.14(3)
P3 Sm1 P5 46.61(3)
P1 Sm1 P4 50.96(3)
P1 Sm1 P5 23.40(2)
P1 Sm1 P3 67.08(3)
P2 Sm1 P4 52.45(4)
P2 Sm1 P5 40.84(3)
P2 Sm1 P3 42.94(3)
P2 Sm1 P1 43.50(3)
N1 Sm1 P4 99.04(7)
N1 Sm1 P5 101.64(7)
N1 Sm1 P3 123.46(7)
N1 Sm1 P1 99.87(7)
N1 Sm1 P2 141.75(7)
N1 Sm1 N4 104.40(10)
N1 Sm1 N2 56.24(9)
N1 Sm1 N3 112.59(10)
N4 Sm1 P4 130.36(7)
N4 Sm1 P5 104.00(7)
N4 Sm1 P3 125.72(7)
N4 Sm1 P1 81.98(7)
N4 Sm1 P2 83.89(7)
N2 Sm1 P4 82.91(7)
N2 Sm1 P5 107.23(7)
N2 Sm1 P3 86.41(7)
N2 Sm1 P1 125.89(7)
N2 Sm1 P2 129.28(7)
N2 Sm1 N4 145.94(9)
N3 Sm1 P4 145.28(7)
N3 Sm1 P5 143.36(7)
N3 Sm1 P3 116.25(7)
N3 Sm1 P1 131.28(7)
N3 Sm1 P2 103.03(8)
N3 Sm1 N4 55.96(9)
N3 Sm1 N2 102.54(10)
O1 Sm2 O2 87.40(10)
O1 Sm2 N7 125.97(10)
O1 Sm2 N6 110.90(10)
O1 Sm2 N8 99.04(10)
O1 Sm2 N5 105.07(10)
N7 Sm2 O2 82.09(9)
N7 Sm2 N6 115.06(9)
N7 Sm2 N8 55.30(9)
N7 Sm2 N5 123.95(9)
N6 Sm2 O2 132.40(9)
N6 Sm2 N8 90.04(9)
N6 Sm2 N5 54.84(9)
N8 Sm2 O2 131.49(9)
N5 Sm2 O2 78.38(9)
N5 Sm2 N8 142.59(9)
P5 Fe1 P4 54.77(4)
P5 Fe1 P3 92.93(4)
P3 Fe1 P4 55.86(4)
P2 Fe1 P4 94.56(5)
P2 Fe1 P5 83.61(4)
P2 Fe1 P3 57.26(4)
C59 Fe1 P4 151.68(14)
C59 Fe1 P5 108.15(12)
C59 Fe1 P3 152.38(13)
C59 Fe1 P2 106.49(14)
C59 Fe1 C56 67.21(16)
C59 Fe1 C58 40.29(19)
C59 Fe1 C55 40.85(17)
C59 Fe1 C57 66.56(17)
C56 Fe1 P4 118.18(12)
C56 Fe1 P5 156.43(10)
C56 Fe1 P3 100.05(10)
C56 Fe1 P2 119.96(11)
C56 Fe1 C57 38.98(14)
C58 Fe1 P4 113.62(14)
C58 Fe1 P5 94.99(12)
C58 Fe1 P3 157.68(13)
C58 Fe1 P2 144.46(14)
C58 Fe1 C56 66.16(15)
C58 Fe1 C57 38.95(17)
C55 Fe1 P4 156.78(12)
C55 Fe1 P5 147.40(12)
C55 Fe1 P3 113.99(12)
C55 Fe1 P2 95.42(12)
C55 Fe1 C56 39.34(16)
C55 Fe1 C58 67.23(16)
C55 Fe1 C57 65.93(15)
C57 Fe1 P4 99.55(12)
C57 Fe1 P5 117.47(11)
C57 Fe1 P3 119.54(12)
C57 Fe1 P2 158.82(11)
Fe1 P4 Sm1 85.66(4)
P5 P4 Sm1 85.55(5)
P5 P4 Fe1 61.71(5)
P5 P4 P3 101.61(6)
P3 P4 Sm1 42.21(3)
P3 P4 Fe1 61.35(5)
Fe1 P5 Sm1 77.77(3)
P4 P5 Sm1 66.84(4)
P4 P5 Fe1 63.52(5)
P4 P5 P1 99.40(6)
P1 P5 Sm1 32.65(3)
P1 P5 Fe1 94.22(5)
Fe1 P3 Sm1 123.06(4)
P4 P3 Sm1 108.66(5)
P4 P3 Fe1 62.79(5)
P4 P3 P2 101.49(6)
P2 P3 Sm1 68.05(4)
P2 P3 Fe1 60.37(4)
P5 P1 Sm1 123.94(5)
P5 P1 P2 87.24(5)
P2 P1 Sm1 68.17(4)
C4 P1 Sm1 133.17(12)
C4 P1 P5 100.01(12)
C4 P1 P2 102.08(12)
Fe1 P2 Sm1 125.68(5)
P3 P2 Sm1 69.01(4)
P3 P2 Fe1 62.37(5)
P3 P2 P1 97.46(6)
P1 P2 Sm1 68.33(4)
P1 P2 Fe1 94.88(5)
C118 O2 Sm2 132.9(2)
C115 O2 Sm2 119.8(2)
C115 O2 C118 107.2(3)
C1 O1 Sm2 173.4(2)
C6 N1 Sm1 144.8(2)
C5 N1 Sm1 94.2(2)
C5 N1 C6 120.9(3)
C30 N4 Sm1 90.6(2)
C30 N4 C31 117.6(3)
C31 N4 Sm1 147.1(2)
C103 N7 Sm2 146.6(2)
C90 N7 Sm2 93.56(19)
C90 N7 C103 118.2(3)
C65 N6 Sm2 92.8(2)
C65 N6 C78 118.7(3)
C78 N6 Sm2 147.7(2)
C91 N8 Sm2 150.6(2)
C90 N8 Sm2 91.51(19)
C90 N8 C91 117.5(3)
C5 N2 Sm1 90.40(19)
C5 N2 C18 119.2(3)
C18 N2 Sm1 150.1(2)
C43 N3 Sm1 147.9(2)
C30 N3 Sm1 92.7(2)
C30 N3 C43 117.5(3)
C65 N5 Sm2 92.3(2)
C65 N5 C66 119.7(3)
C66 N5 Sm2 142.7(2)
C42 C40 H40 108.0
C32 C40 H40 108.0
C32 C40 C42 111.7(4)
C32 C40 C41 111.8(4)
C41 C40 H40 108.0
C41 C40 C42 109.2(4)
H64A C64 H64B 109.5
H64A C64 H64C 109.5
H64B C64 H64C 109.5
C59 C64 H64A 109.5
C59 C64 H64B 109.5
C59 C64 H64C 109.5
H26A C26 H26B 109.5
H26A C26 H26C 109.5
H26B C26 H26C 109.5
C24 C26 H26A 109.5
C24 C26 H26B 109.5
C24 C26 H26C 109.5
H39A C39 H39B 109.5
H39A C39 H39C 109.5
H39B C39 H39C 109.5
C37 C39 H39A 109.5
C37 C39 H39B 109.5
C37 C39 H39C 109.5
H54A C54 H54B 109.5
H54A C54 H54C 109.5
H54B C54 H54C 109.5
C52 C54 H54A 109.5
C52 C54 H54B 109.5
C52 C54 H54C 109.5
H11A C113 H11B 109.5
H11A C113 H11C 109.5
H11B C113 H11C 109.5
C112 C113 H11A 109.5
C112 C113 H11B 109.5
C112 C113 H11C 109.5
H50A C50 H50B 109.5
H50A C50 H50C 109.5
H50B C50 H50C 109.5
C49 C50 H50A 109.5
C49 C50 H50B 109.5
C49 C50 H50C 109.5
H28A C28 H28B 109.5
H28A C28 H28C 109.5
H28B C28 H28C 109.5
C27 C28 H28A 109.5
C27 C28 H28B 109.5
C27 C28 H28C 109.5
H25A C25 H25B 109.5
H25A C25 H25C 109.5
H25B C25 H25C 109.5
C24 C25 H25A 109.5
C24 C25 H25B 109.5
C24 C25 H25C 109.5
H61A C61 H61B 109.5
H61A C61 H61C 109.5
H61B C61 H61C 109.5
C56 C61 H61A 109.5
C56 C61 H61B 109.5
C56 C61 H61C 109.5
H13A C13 H13B 109.5
H13A C13 H13C 109.5
H13B C13 H13C 109.5
C12 C13 H13A 109.5
C12 C13 H13B 109.5
C12 C13 H13C 109.5
C45 C46 H46 119.7
C45 C46 C47 120.6(3)
C47 C46 H46 119.7
C40 C42 H42A 109.5
C40 C42 H42B 109.5
C40 C42 H42C 109.5
H42A C42 H42B 109.5
H42A C42 H42C 109.5
H42B C42 H42C 109.5
H14A C14 H14B 109.5
H14A C14 H14C 109.5
H14B C14 H14C 109.5
C12 C14 H14A 109.5
C12 C14 H14B 109.5
C12 C14 H14C 109.5
H76A C76 H76B 109.5
H76A C76 H76C 109.5
H76B C76 H76C 109.5
C75 C76 H76A 109.5
C75 C76 H76B 109.5
C75 C76 H76C 109.5
H88A C88 H88B 109.5
H88A C88 H88C 109.5
H88B C88 H88C 109.5
C87 C88 H88A 109.5
C87 C88 H88B 109.5
C87 C88 H88C 109.5
H73A C73 H73B 109.5
H73A C73 H73C 109.5
H73B C73 H73C 109.5
C72 C73 H73A 109.5
C72 C73 H73B 109.5
C72 C73 H73C 109.5
C17 C15 H15 107.5
C7 C15 H15 107.5
C7 C15 C17 114.8(3)
C7 C15 C16 110.0(3)
C16 C15 H15 107.5
C16 C15 C17 109.2(3)
C7 C6 N1 118.0(3)
C11 C6 N1 120.4(3)
C11 C6 C7 121.4(3)
C13 C12 C14 111.4(3)
C13 C12 H12 107.7
C13 C12 C11 111.0(4)
C14 C12 H12 107.7
C11 C12 C14 111.2(3)
C11 C12 H12 107.7
C66 C71 C72 123.0(3)
C66 C71 C70 118.7(3)
C70 C71 C72 118.3(3)
C64 C59 Fe1 127.2(3)
C58 C59 Fe1 71.7(2)
C58 C59 C64 126.6(4)
C58 C59 C55 107.3(4)
C55 C59 Fe1 70.6(2)
C55 C59 C64 125.9(5)
N1 C5 H5 120.5
N2 C5 N1 118.9(3)
N2 C5 H5 120.5
C54 C52 H52 108.0
C44 C52 C54 112.2(3)
C44 C52 H52 108.0
C44 C52 C53 111.3(4)
C53 C52 C54 109.2(3)
C53 C52 H52 108.0
C23 C18 N2 121.6(3)
C23 C18 C19 120.2(3)
C19 C18 N2 118.3(3)
O2 C118 H11D 110.1
O2 C118 H11E 110.1
O2 C118 C117 107.9(4)
H11D C118 H11E 108.4
C117 C118 H11D 110.1
C117 C118 H11E 110.1
C43 C44 C52 122.2(3)
C45 C44 C52 119.7(3)
C45 C44 C43 118.0(4)
H98A C98 H98B 109.5
H98A C98 H98C 109.5
H98B C98 H98C 109.5
C97 C98 H98A 109.5
C97 C98 H98B 109.5
C97 C98 H98C 109.5
C44 C43 N3 120.1(3)
C48 C43 N3 119.4(3)
C48 C43 C44 120.5(3)
C107 C106 H106 119.9
C105 C106 H106 119.9
C105 C106 C107 120.1(3)
N6 C65 N5 118.6(3)
N6 C65 H65 120.7
N5 C65 H65 120.7
C86 C84 H84 106.9
C83 C84 H84 106.9
C83 C84 C86 112.9(4)
C83 C84 C85 110.4(4)
C85 C84 H84 106.9
C85 C84 C86 112.3(4)
P1 C4 H4A 109.3
P1 C4 H4B 109.3
H4A C4 H4B 108.0
C3 C4 P1 111.6(2)
C3 C4 H4A 109.3
C3 C4 H4B 109.3
H38A C38 H38B 109.5
H38A C38 H38C 109.5
H38B C38 H38C 109.5
C37 C38 H38A 109.5
C37 C38 H38B 109.5
C37 C38 H38C 109.5
C92 C91 N8 120.4(3)
C92 C91 C96 120.2(3)
C96 C91 N8 119.3(3)
C108 C109 H109 107.5
C108 C109 C111 112.9(4)
C108 C109 C110 110.8(3)
C111 C109 H109 107.5
C110 C109 H109 107.5
C110 C109 C111 110.2(4)
N4 C30 N3 119.7(3)
N4 C30 H30 120.1
N3 C30 H30 120.1
C36 C31 N4 118.1(3)
C32 C31 N4 122.2(3)
C32 C31 C36 119.6(3)
H60A C60 H60B 109.5
H60A C60 H60C 109.5
H60B C60 H60C 109.5
C55 C60 H60A 109.5
C55 C60 H60B 109.5
C55 C60 H60C 109.5
C39 C37 C38 109.9(3)
C39 C37 H37 108.0
C39 C37 C36 110.7(3)
C38 C37 H37 108.0
C36 C37 C38 112.2(3)
C36 C37 H37 108.0
H62A C62 H62B 109.5
H62A C62 H62C 109.5
H62B C62 H62C 109.5
C57 C62 H62A 109.5
C57 C62 H62B 109.5
C57 C62 H62C 109.5
C4 C3 H3A 109.1
C4 C3 H3B 109.1
H3A C3 H3B 107.8
C2 C3 C4 112.6(3)
C2 C3 H3A 109.1
C2 C3 H3B 109.1
C84 C86 H86A 109.5
C84 C86 H86B 109.5
C84 C86 H86C 109.5
H86A C86 H86B 109.5
H86A C86 H86C 109.5
H86B C86 H86C 109.5
C103 C104 C112 122.4(3)
C105 C104 C103 117.7(3)
C105 C104 C112 119.8(3)
C61 C56 Fe1 128.0(3)
C55 C56 Fe1 68.5(2)
C55 C56 C61 126.4(3)
C55 C56 C57 108.1(3)
C57 C56 Fe1 71.4(2)
C57 C56 C61 125.4(4)
H51A C51 H51B 109.5
H51A C51 H51C 109.5
H51B C51 H51C 109.5
C49 C51 H51A 109.5
C49 C51 H51B 109.5
C49 C51 H51C 109.5
C73 C72 H72 108.0
C71 C72 C73 111.3(3)
C71 C72 H72 108.0
C71 C72 C74 111.3(3)
C74 C72 C73 110.1(3)
C74 C72 H72 108.0
C118 C117 H11F 110.7
C118 C117 H11G 110.7
C118 C117 C116 105.1(4)
H11F C117 H11G 108.8
C116 C117 H11F 110.7
C116 C117 H11G 110.7
C71 C66 N5 121.4(3)
C71 C66 C67 120.1(3)
C67 C66 N5 118.3(3)
C46 C45 C44 121.5(4)
C46 C45 H45 119.2
C44 C45 H45 119.2
C31 C36 C37 122.4(3)
C35 C36 C31 118.9(4)
C35 C36 C37 118.6(3)
C15 C17 H17A 109.5
C15 C17 H17B 109.5
C15 C17 H17C 109.5
H17A C17 H17B 109.5
H17A C17 H17C 109.5
H17B C17 H17C 109.5
C3 C2 H2A 108.9
C3 C2 H2B 108.9
C3 C2 C1 113.6(3)
H2A C2 H2B 107.7
C1 C2 H2A 108.9
C1 C2 H2B 108.9
C19 C20 H20 119.2
C21 C20 H20 119.2
C21 C20 C19 121.6(3)
C6 C7 C15 120.9(3)
C8 C7 C15 120.6(3)
C8 C7 C6 118.4(3)
C92 C100 H100 107.7
C92 C100 C101 110.8(3)
C101 C100 H100 107.7
C102 C100 H100 107.7
C102 C100 C92 112.5(3)
C102 C100 C101 110.1(3)
C6 C11 C12 122.6(3)
C10 C11 C6 118.1(3)
C10 C11 C12 119.3(3)
C46 C47 H47 119.5
C46 C47 C48 121.0(4)
C48 C47 H47 119.5
C103 C108 C109 120.3(3)
C107 C108 C109 121.0(3)
C107 C108 C103 118.7(3)
C28 C27 H27 108.8
C28 C27 C29 109.3(4)
C19 C27 C28 112.0(4)
C19 C27 H27 108.8
C19 C27 C29 109.1(4)
C29 C27 H27 108.8
C91 C92 C100 121.9(3)
C93 C92 C91 118.4(3)
C93 C92 C100 119.7(3)
C92 C93 H93 119.2
C94 C93 C92 121.5(4)
C94 C93 H93 119.2
C31 C32 C40 124.2(3)
C33 C32 C40 117.1(3)
C33 C32 C31 118.6(4)
C10 C9 H9 120.0
C10 C9 C8 120.0(3)
C8 C9 H9 120.0
C67 C68 H68 119.4
C69 C68 H68 119.4
C69 C68 C67 121.3(3)
C59 C58 Fe1 68.0(2)
C59 C58 C63 126.2(4)
C57 C58 Fe1 72.4(2)
C57 C58 C59 108.1(3)
C57 C58 C63 125.6(5)
C63 C58 Fe1 128.3(3)
C91 C96 C97 122.2(3)
C95 C96 C91 118.8(3)
C95 C96 C97 118.9(3)
H99A C99 H99B 109.5
H99A C99 H99C 109.5
H99B C99 H99C 109.5
C97 C99 H99A 109.5
C97 C99 H99B 109.5
C97 C99 H99C 109.5
C104 C103 N7 120.3(3)
C108 C103 N7 118.6(3)
C108 C103 C104 120.9(3)
C36 C35 H35 119.4
C34 C35 C36 121.2(4)
C34 C35 H35 119.4
N7 C90 H90 120.2
N8 C90 N7 119.6(3)
N8 C90 H90 120.2
C76 C75 H75 107.3
C77 C75 C76 110.9(4)
C77 C75 H75 107.3
C67 C75 C76 114.1(4)
C67 C75 H75 107.3
C67 C75 C77 109.7(3)
C79 C78 N6 120.4(3)
C79 C78 C83 120.9(3)
C83 C78 N6 118.7(3)
C50 C49 C51 110.8(4)
C50 C49 H49 107.7
C51 C49 H49 107.7
C48 C49 C50 111.1(3)
C48 C49 C51 111.6(3)
C48 C49 H49 107.7
O1 C1 C2 115.7(3)
O1 C1 H1A 108.3
O1 C1 H1B 108.3
C2 C1 H1A 108.3
C2 C1 H1B 108.3
H1A C1 H1B 107.4
C79 C80 H80 119.3
C81 C80 H80 119.3
C81 C80 C79 121.4(3)
C18 C23 C24 125.1(3)
C22 C23 C18 118.4(3)
C22 C23 C24 116.5(3)
C96 C95 H95 119.4
C94 C95 C96 121.2(4)
C94 C95 H95 119.4
C59 C55 Fe1 68.5(2)
C59 C55 C60 126.2(4)
C60 C55 Fe1 128.3(3)
C56 C55 Fe1 72.1(2)
C56 C55 C59 108.1(3)
C56 C55 C60 125.6(4)
C100 C101 H10A 109.5
C100 C101 H10B 109.5
C100 C101 H10C 109.5
H10A C101 H10B 109.5
H10A C101 H10C 109.5
H10B C101 H10C 109.5
C78 C79 C87 122.6(3)
C80 C79 C78 118.5(3)
C80 C79 C87 118.9(3)
H11H C114 H11I 109.5
H11H C114 H11J 109.5
H11I C114 H11J 109.5
C112 C114 H11H 109.5
C112 C114 H11I 109.5
C112 C114 H11J 109.5
C26 C24 H24 108.3
C25 C24 C26 110.5(4)
C25 C24 H24 108.3
C23 C24 C26 110.9(3)
C23 C24 C25 110.4(3)
C23 C24 H24 108.3
O2 C115 H11K 110.9
O2 C115 H11L 110.9
O2 C115 C116 104.1(3)
H11K C115 H11L 109.0
C116 C115 H11K 110.9
C116 C115 H11L 110.9
C23 C22 H22 119.3
C21 C22 C23 121.3(3)
C21 C22 H22 119.3
C75 C77 H77A 109.5
C75 C77 H77B 109.5
C75 C77 H77C 109.5
H77A C77 H77B 109.5
H77A C77 H77C 109.5
H77B C77 H77C 109.5
C66 C67 C75 119.8(3)
C68 C67 C66 119.0(3)
C68 C67 C75 121.1(3)
C35 C34 H34 119.9
C35 C34 C33 120.1(4)
C33 C34 H34 119.9
C78 C83 C84 121.7(3)
C82 C83 C84 120.7(3)
C82 C83 C78 117.5(3)
C100 C102 H10D 109.5
C100 C102 H10E 109.5
C100 C102 H10F 109.5
H10D C102 H10E 109.5
H10D C102 H10F 109.5
H10E C102 H10F 109.5
C62 C57 Fe1 131.7(3)
C56 C57 Fe1 69.6(2)
C56 C57 C62 126.6(4)
C58 C57 Fe1 68.7(2)
C58 C57 C62 124.8(4)
C58 C57 C56 108.4(4)
H89A C89 H89B 109.5
H89A C89 H89C 109.5
H89B C89 H89C 109.5
C87 C89 H89A 109.5
C87 C89 H89B 109.5
C87 C89 H89C 109.5
C43 C48 C49 122.3(3)
C47 C48 C43 118.2(3)
C47 C48 C49 119.4(3)
C72 C74 H74A 109.5
C72 C74 H74B 109.5
C72 C74 H74C 109.5
H74A C74 H74B 109.5
H74A C74 H74C 109.5
H74B C74 H74C 109.5
C18 C19 C27 122.3(3)
C20 C19 C18 118.7(3)
C20 C19 C27 118.8(3)
C52 C53 H53A 109.5
C52 C53 H53B 109.5
C52 C53 H53C 109.5
H53A C53 H53B 109.5
H53A C53 H53C 109.5
H53B C53 H53C 109.5
C98 C97 C99 109.4(3)
C98 C97 H97 107.9
C96 C97 C98 112.2(3)
C96 C97 C99 111.3(3)
C96 C97 H97 107.9
C99 C97 H97 107.9
C80 C81 H81 120.1
C80 C81 C82 119.8(3)
C82 C81 H81 120.1
C71 C70 H70 119.6
C69 C70 C71 120.9(4)
C69 C70 H70 119.6
C109 C111 H11M 109.5
C109 C111 H11N 109.5
C109 C111 H11O 109.5
H11M C111 H11N 109.5
H11M C111 H11O 109.5
H11N C111 H11O 109.5
C106 C107 C108 121.2(3)
C106 C107 H107 119.4
C108 C107 H107 119.4
C109 C110 H11P 109.5
C109 C110 H11Q 109.5
C109 C110 H11R 109.5
H11P C110 H11Q 109.5
H11P C110 H11R 109.5
H11Q C110 H11R 109.5
C88 C87 C79 111.3(3)
C88 C87 H87 107.8
C79 C87 H87 107.8
C89 C87 C88 110.7(3)
C89 C87 C79 111.2(3)
C89 C87 H87 107.8
C11 C10 H10 119.4
C9 C10 C11 121.2(3)
C9 C10 H10 119.4
C84 C85 H85A 109.5
C84 C85 H85B 109.5
C84 C85 H85C 109.5
H85A C85 H85B 109.5
H85A C85 H85C 109.5
H85B C85 H85C 109.5
C68 C69 C70 120.0(3)
C68 C69 H69 120.0
C70 C69 H69 120.0
C113 C112 C104 110.7(3)
C113 C112 C114 110.2(3)
C113 C112 H112 107.2
C104 C112 C114 114.1(3)
C104 C112 H112 107.2
C114 C112 H112 107.2
C58 C63 H63A 109.5
C58 C63 H63B 109.5
C58 C63 H63C 109.5
H63A C63 H63B 109.5
H63A C63 H63C 109.5
H63B C63 H63C 109.5
C20 C21 C22 119.8(3)
C20 C21 H21 120.1
C22 C21 H21 120.1
C117 C116 C115 103.1(4)
C117 C116 H11S 111.2
C117 C116 H11T 111.2
C115 C116 H11S 111.2
C115 C116 H11T 111.2
H11S C116 H11T 109.1
C15 C16 H16A 109.5
C15 C16 H16B 109.5
C15 C16 H16C 109.5
H16A C16 H16B 109.5
H16A C16 H16C 109.5
H16B C16 H16C 109.5
C40 C41 H41A 109.5
C40 C41 H41B 109.5
C40 C41 H41C 109.5
H41A C41 H41B 109.5
H41A C41 H41C 109.5
H41B C41 H41C 109.5
C32 C33 H33 119.3
C34 C33 C32 121.4(4)
C34 C33 H33 119.3
C27 C29 H29A 109.5
C27 C29 H29B 109.5
C27 C29 H29C 109.5
H29A C29 H29B 109.5
H29A C29 H29C 109.5
H29B C29 H29C 109.5
C7 C8 H8 119.6
C9 C8 C7 120.8(3)
C9 C8 H8 119.6
C106 C105 C104 121.4(4)
C106 C105 H105 119.3
C104 C105 H105 119.3
C83 C82 H82 119.1
C81 C82 C83 121.8(4)
C81 C82 H82 119.1
C93 C94 H94 120.1
C95 C94 C93 119.8(3)
C95 C94 H94 120.1
H11U C119 H11V 109.5
H11U C119 H11W 109.5
H11V C119 H11W 109.5
C120 C119 H11U 109.5
C120 C119 H11V 109.5
C120 C119 H11W 109.5
C119 C120 H12A 108.1
C119 C120 H12B 108.1
H12A C120 H12B 107.3
C121 C120 C119 116.9(5)
C121 C120 H12A 108.1
C121 C120 H12B 108.1
C120 C121 H12C 107.5
C120 C121 H12D 107.5
C120 C121 C122 119.3(5)
H12C C121 H12D 107.0
C122 C121 H12C 107.5
C122 C121 H12D 107.5
H12E C123 H12F 107.0
C122 C123 H12E 107.5
C122 C123 H12F 107.5
C124 C123 H12E 107.5
C124 C123 H12F 107.5
C124 C123 C122 119.2(4)
C121 C122 H12G 107.9
C121 C122 H12H 107.9
C123 C122 C121 117.4(4)
C123 C122 H12G 107.9
C123 C122 H12H 107.9
H12G C122 H12H 107.2
H12I C125 H12J 109.5
H12I C125 H12K 109.5
H12J C125 H12K 109.5
C124 C125 H12I 109.5
C124 C125 H12J 109.5
C124 C125 H12K 109.5
C123 C124 C125 117.8(5)
C123 C124 H12L 107.8
C123 C124 H12M 107.8
C125 C124 H12L 107.8
C125 C124 H12M 107.8
H12L C124 H12M 107.2

loop_
_geom_bond_atom_site_label_1
_geom_bond_atom_site_label_2
_geom_bond_distance
Sm1 P4 4.2429(14)
Sm1 P5 4.6007(16)
Sm1 P3 3.0085(12)
Sm1 P1 2.9922(13)
Sm1 P2 2.9888(14)
Sm1 N1 2.370(3)
Sm1 N4 2.461(3)
Sm1 N2 2.456(3)
Sm1 N3 2.406(3)
Sm2 O2 2.500(3)
Sm2 O1 2.080(2)
Sm2 N7 2.446(3)
Sm2 N6 2.465(3)
Sm2 N8 2.497(3)
Sm2 N5 2.468(3)
Fe1 P4 2.3430(15)
Fe1 P5 2.3049(12)
Fe1 P3 2.3120(13)
Fe1 P2 2.2682(12)
Fe1 C59 2.046(4)
Fe1 C56 2.120(4)
Fe1 C58 2.096(4)
Fe1 C55 2.074(4)
Fe1 C57 2.144(4)
P4 P5 2.1382(14)
P4 P3 2.1804(15)
P5 P1 2.2028(14)
P3 P2 2.1950(14)
P1 P2 2.2161(14)
P1 C4 1.861(3)
O2 C118 1.444(5)
O2 C115 1.439(5)
O1 C1 1.347(4)
N1 C6 1.432(4)
N1 C5 1.321(4)
N4 C30 1.313(4)
N4 C31 1.427(4)
N7 C103 1.428(4)
N7 C90 1.332(4)
N6 C65 1.315(4)
N6 C78 1.431(4)
N8 C91 1.422(4)
N8 C90 1.323(4)
N2 C5 1.321(4)
N2 C18 1.434(4)
N3 C43 1.436(4)
N3 C30 1.328(4)
N5 C65 1.327(4)
N5 C66 1.423(5)
C40 H40 1.0000
C40 C42 1.535(7)
C40 C32 1.525(6)
C40 C41 1.529(6)
C64 H64A 0.9800
C64 H64B 0.9800
C64 H64C 0.9800
C64 C59 1.500(7)
C26 H26A 0.9800
C26 H26B 0.9800
C26 H26C 0.9800
C26 C24 1.537(6)
C39 H39A 0.9800
C39 H39B 0.9800
C39 H39C 0.9800
C39 C37 1.521(6)
C54 H54A 0.9800
C54 H54B 0.9800
C54 H54C 0.9800
C54 C52 1.537(6)
C113 H11A 0.9800
C113 H11B 0.9800
C113 H11C 0.9800
C113 C112 1.511(6)
C50 H50A 0.9800
C50 H50B 0.9800
C50 H50C 0.9800
C50 C49 1.530(7)
C28 H28A 0.9800
C28 H28B 0.9800
C28 H28C 0.9800
C28 C27 1.535(6)
C25 H25A 0.9800
C25 H25B 0.9800
C25 H25C 0.9800
C25 C24 1.533(6)
C61 H61A 0.9800
C61 H61B 0.9800
C61 H61C 0.9800
C61 C56 1.485(6)
C13 H13A 0.9800
C13 H13B 0.9800
C13 H13C 0.9800
C13 C12 1.513(7)
C46 H46 0.9500
C46 C45 1.364(6)
C46 C47 1.379(6)
C42 H42A 0.9800
C42 H42B 0.9800
C42 H42C 0.9800
C14 H14A 0.9800
C14 H14B 0.9800
C14 H14C 0.9800
C14 C12 1.540(7)
C76 H76A 0.9800
C76 H76B 0.9800
C76 H76C 0.9800
C76 C75 1.537(6)
C88 H88A 0.9800
C88 H88B 0.9800
C88 H88C 0.9800
C88 C87 1.520(6)
C73 H73A 0.9800
C73 H73B 0.9800
C73 H73C 0.9800
C73 C72 1.538(6)
C15 H15 1.0000
C15 C17 1.526(6)
C15 C7 1.521(5)
C15 C16 1.522(6)
C6 C7 1.403(5)
C6 C11 1.403(5)
C12 H12 1.0000
C12 C11 1.523(5)
C71 C72 1.515(5)
C71 C66 1.403(5)
C71 C70 1.404(5)
C59 C58 1.427(7)
C59 C55 1.438(6)
C5 H5 0.9500
C52 H52 1.0000
C52 C44 1.515(6)
C52 C53 1.531(7)
C18 C23 1.406(5)
C18 C19 1.413(5)
C118 H11D 0.9900
C118 H11E 0.9900
C118 C117 1.478(7)
C44 C43 1.421(5)
C44 C45 1.392(5)
C98 H98A 0.9800
C98 H98B 0.9800
C98 H98C 0.9800
C98 C97 1.531(6)
C43 C48 1.413(5)
C106 H106 0.9500
C106 C107 1.379(6)
C106 C105 1.371(6)
C65 H65 0.9500
C84 H84 1.0000
C84 C86 1.534(7)
C84 C83 1.503(5)
C84 C85 1.510(7)
C4 H4A 0.9900
C4 H4B 0.9900
C4 C3 1.531(5)
C38 H38A 0.9800
C38 H38B 0.9800
C38 H38C 0.9800
C38 C37 1.541(6)
C91 C92 1.411(5)
C91 C96 1.413(5)
C109 H109 1.0000
C109 C108 1.515(6)
C109 C111 1.535(6)
C109 C110 1.518(7)
C30 H30 0.9500
C31 C36 1.418(5)
C31 C32 1.412(5)
C60 H60A 0.9800
C60 H60B 0.9800
C60 H60C 0.9800
C60 C55 1.504(6)
C37 H37 1.0000
C37 C36 1.522(6)
C62 H62A 0.9800
C62 H62B 0.9800
C62 H62C 0.9800
C62 C57 1.475(7)
C3 H3A 0.9900
C3 H3B 0.9900
C3 C2 1.513(5)
C86 H86A 0.9800
C86 H86B 0.9800
C86 H86C 0.9800
C104 C103 1.412(5)
C104 C112 1.521(5)
C104 C105 1.406(5)
C56 C55 1.413(6)
C56 C57 1.423(5)
C51 H51A 0.9800
C51 H51B 0.9800
C51 H51C 0.9800
C51 C49 1.530(7)
C72 H72 1.0000
C72 C74 1.535(6)
C117 H11F 0.9900
C117 H11G 0.9900
C117 C116 1.481(8)
C66 C67 1.419(5)
C45 H45 0.9500
C36 C35 1.400(5)
C17 H17A 0.9800
C17 H17B 0.9800
C17 H17C 0.9800
C2 H2A 0.9900
C2 H2B 0.9900
C2 C1 1.531(5)
C20 H20 0.9500
C20 C19 1.391(5)
C20 C21 1.369(6)
C7 C8 1.401(5)
C100 H100 1.0000
C100 C92 1.524(5)
C100 C101 1.526(6)
C100 C102 1.519(6)
C11 C10 1.398(5)
C47 H47 0.9500
C47 C48 1.395(5)
C108 C103 1.402(5)
C108 C107 1.390(5)
C27 H27 1.0000
C27 C19 1.520(6)
C27 C29 1.553(8)
C92 C93 1.400(5)
C93 H93 0.9500
C93 C94 1.383(6)
C32 C33 1.402(5)
C9 H9 0.9500
C9 C10 1.384(5)
C9 C8 1.386(5)
C68 H68 0.9500
C68 C67 1.386(5)
C68 C69 1.378(6)
C58 C57 1.414(6)
C58 C63 1.503(6)
C96 C95 1.401(5)
C96 C97 1.516(5)
C99 H99A 0.9800
C99 H99B 0.9800
C99 H99C 0.9800
C99 C97 1.534(5)
C35 H35 0.9500
C35 C34 1.369(6)
C90 H90 0.9500
C75 H75 1.0000
C75 C77 1.524(7)
C75 C67 1.520(6)
C78 C79 1.406(5)
C78 C83 1.407(5)
C49 H49 1.0000
C49 C48 1.523(5)
C1 H1A 0.9900
C1 H1B 0.9900
C80 H80 0.9500
C80 C79 1.394(5)
C80 C81 1.371(6)
C23 C24 1.514(5)
C23 C22 1.401(5)
C95 H95 0.9500
C95 C94 1.374(6)
C101 H10A 0.9800
C101 H10B 0.9800
C101 H10C 0.9800
C79 C87 1.524(5)
C114 H11H 0.9800
C114 H11I 0.9800
C114 H11J 0.9800
C114 C112 1.523(6)
C24 H24 1.0000
C115 H11K 0.9900
C115 H11L 0.9900
C115 C116 1.510(7)
C22 H22 0.9500
C22 C21 1.378(5)
C77 H77A 0.9800
C77 H77B 0.9800
C77 H77C 0.9800
C34 H34 0.9500
C34 C33 1.374(6)
C83 C82 1.405(5)
C102 H10D 0.9800
C102 H10E 0.9800
C102 H10F 0.9800
C89 H89A 0.9800
C89 H89B 0.9800
C89 H89C 0.9800
C89 C87 1.519(6)
C74 H74A 0.9800
C74 H74B 0.9800
C74 H74C 0.9800
C53 H53A 0.9800
C53 H53B 0.9800
C53 H53C 0.9800
C97 H97 1.0000
C81 H81 0.9500
C81 C82 1.374(6)
C70 H70 0.9500
C70 C69 1.385(6)
C111 H11M 0.9800
C111 H11N 0.9800
C111 H11O 0.9800
C107 H107 0.9500
C110 H11P 0.9800
C110 H11Q 0.9800
C110 H11R 0.9800
C87 H87 1.0000
C10 H10 0.9500
C85 H85A 0.9800
C85 H85B 0.9800
C85 H85C 0.9800
C69 H69 0.9500
C112 H112 1.0000
C63 H63A 0.9800
C63 H63B 0.9800
C63 H63C 0.9800
C21 H21 0.9500
C116 H11S 0.9900
C116 H11T 0.9900
C16 H16A 0.9800
C16 H16B 0.9800
C16 H16C 0.9800
C41 H41A 0.9800
C41 H41B 0.9800
C41 H41C 0.9800
C33 H33 0.9500
C29 H29A 0.9800
C29 H29B 0.9800
C29 H29C 0.9800
C8 H8 0.9500
C105 H105 0.9500
C82 H82 0.9500
C94 H94 0.9500
C119 H11U 0.9800
C119 H11V 0.9800
C119 H11W 0.9800
C119 C120 1.487(10)
C120 H12A 0.9900
C120 H12B 0.9900
C120 C121 1.474(9)
C121 H12C 0.9900
C121 H12D 0.9900
C121 C122 1.497(9)
C123 H12E 0.9900
C123 H12F 0.9900
C123 C122 1.488(8)
C123 C124 1.462(9)
C122 H12G 0.9900
C122 H12H 0.9900
C125 H12I 0.9800
C125 H12J 0.9800
C125 H12K 0.9800
C125 C124 1.507(9)
C124 H12L 0.9900
C124 H12M 0.9900

loop_
_geom_torsion_atom_site_label_1
_geom_torsion_atom_site_label_2
_geom_torsion_atom_site_label_3
_geom_torsion_atom_site_label_4
_geom_torsion
Sm1 P1 C4 C3 128.9(2)
Sm1 N1 C6 C7 83.4(4)
Sm1 N1 C6 C11 -92.5(4)
Sm1 N1 C5 N2 -4.9(3)
Sm1 N4 C30 N3 10.1(3)
Sm1 N4 C31 C36 -84.1(5)
Sm1 N4 C31 C32 93.6(5)
Sm1 N2 C5 N1 4.7(3)
Sm1 N2 C18 C23 103.0(4)
Sm1 N2 C18 C19 -76.5(5)
Sm1 N3 C43 C44 123.6(4)
Sm1 N3 C43 C48 -54.9(6)
Sm1 N3 C30 N4 -10.3(3)
Sm2 O2 C118 C117 172.4(4)
Sm2 O2 C115 C116 -154.1(3)
Sm2 N7 C103 C104 -95.4(4)
Sm2 N7 C103 C108 79.6(5)
Sm2 N7 C90 N8 -2.9(3)
Sm2 N6 C65 N5 -12.0(3)
Sm2 N6 C78 C79 123.9(4)
Sm2 N6 C78 C83 -54.0(5)
Sm2 N8 C91 C92 -107.8(4)
Sm2 N8 C91 C96 70.6(5)
Sm2 N8 C90 N7 2.9(3)
Sm2 N5 C65 N6 12.0(3)
Sm2 N5 C66 C71 76.6(5)
Sm2 N5 C66 C67 -99.2(4)
Fe1 C59 C58 C57 61.6(3)
Fe1 C59 C58 C63 -122.2(4)
Fe1 C59 C55 C60 122.5(4)
Fe1 C59 C55 C56 -61.6(3)
Fe1 C56 C55 C59 59.4(3)
Fe1 C56 C55 C60 -124.8(4)
Fe1 C56 C57 C62 127.4(4)
Fe1 C56 C57 C58 -57.9(3)
Fe1 C58 C57 C62 -126.7(4)
Fe1 C58 C57 C56 58.4(3)
P5 P1 C4 C3 -70.5(3)
P1 C4 C3 C2 173.3(3)
P2 P1 C4 C3 -159.8(2)
O2 C118 C117 C116 -10.9(7)
O2 C115 C116 C117 -35.9(6)
N1 C6 C7 C15 7.0(5)
N1 C6 C7 C8 -176.6(3)
N1 C6 C11 C12 -4.3(5)
N1 C6 C11 C10 177.3(3)
N4 C31 C36 C37 -2.4(5)
N4 C31 C36 C35 177.2(3)
N4 C31 C32 C40 0.5(5)
N4 C31 C32 C33 -178.9(3)
N6 C78 C79 C80 179.0(3)
N6 C78 C79 C87 -1.8(5)
N6 C78 C83 C84 -2.7(5)
N6 C78 C83 C82 -179.4(3)
N8 C91 C92 C100 -3.0(5)
N8 C91 C92 C93 179.2(3)
N8 C91 C96 C95 179.8(3)
N8 C91 C96 C97 2.9(5)
N2 C18 C23 C24 -2.2(5)
N2 C18 C23 C22 178.6(3)
N2 C18 C19 C20 -179.7(3)
N2 C18 C19 C27 -4.9(5)
N3 C43 C48 C47 176.2(3)
N3 C43 C48 C49 -4.8(5)
N5 C66 C67 C68 176.9(3)
N5 C66 C67 C75 -7.0(5)
C40 C32 C33 C34 -177.2(4)
C64 C59 C58 Fe1 123.2(4)
C64 C59 C58 C57 -175.3(4)
C64 C59 C58 C63 1.0(7)
C64 C59 C55 Fe1 -122.4(4)
C64 C59 C55 C60 0.1(7)
C64 C59 C55 C56 176.0(4)
C39 C37 C36 C31 101.7(4)
C39 C37 C36 C35 -77.8(4)
C54 C52 C44 C43 -143.9(4)
C54 C52 C44 C45 38.2(5)
C50 C49 C48 C43 112.6(4)
C50 C49 C48 C47 -68.5(5)
C28 C27 C19 C18 139.6(4)
C28 C27 C19 C20 -45.6(5)
C61 C56 C55 Fe1 122.2(4)
C61 C56 C55 C59 -178.5(4)
C61 C56 C55 C60 -2.6(6)
C61 C56 C57 Fe1 -123.9(4)
C61 C56 C57 C62 3.5(6)
C61 C56 C57 C58 178.2(4)
C13 C12 C11 C6 -113.2(4)
C13 C12 C11 C10 65.2(5)
C46 C47 C48 C43 2.0(6)
C46 C47 C48 C49 -177.0(4)
C42 C40 C32 C31 -128.6(4)
C42 C40 C32 C33 50.8(5)
C14 C12 C11 C6 122.2(4)
C14 C12 C11 C10 -59.4(5)
C76 C75 C67 C66 156.7(4)
C76 C75 C67 C68 -27.2(6)
C15 C7 C8 C9 176.0(3)
C6 N1 C5 N2 177.2(3)
C6 C7 C8 C9 -0.4(5)
C6 C11 C10 C9 -1.3(5)
C12 C11 C10 C9 -179.8(4)
C71 C66 C67 C68 1.0(5)
C71 C66 C67 C75 177.2(3)
C71 C70 C69 C68 -0.7(5)
C59 C58 C57 Fe1 -58.8(3)
C59 C58 C57 C62 174.5(4)
C59 C58 C57 C56 -0.4(4)
C5 N1 C6 C7 -100.2(4)
C5 N1 C6 C11 83.8(4)
C5 N2 C18 C23 -67.9(4)
C5 N2 C18 C19 112.5(4)
C52 C44 C43 N3 4.3(5)
C52 C44 C43 C48 -177.2(3)
C52 C44 C45 C46 179.3(4)
C18 N2 C5 N1 -179.8(3)
C18 C23 C24 C26 115.6(4)
C18 C23 C24 C25 -121.6(4)
C18 C23 C22 C21 1.7(5)
C118 O2 C115 C116 29.8(5)
C118 C117 C116 C115 28.3(7)
C44 C43 C48 C47 -2.3(5)
C44 C43 C48 C49 176.7(3)
C43 N3 C30 N4 -178.8(3)
C43 C44 C45 C46 1.3(6)
C65 N6 C78 C79 -70.4(4)
C65 N6 C78 C83 111.7(4)
C65 N5 C66 C71 -69.0(4)
C65 N5 C66 C67 115.2(4)
C84 C83 C82 C81 -177.2(4)
C4 C3 C2 C1 -179.3(3)
C38 C37 C36 C31 -135.2(4)
C38 C37 C36 C35 45.3(5)
C91 N8 C90 N7 177.9(3)
C91 C92 C93 C94 0.3(5)
C91 C96 C95 C94 1.7(6)
C91 C96 C97 C98 111.3(4)
C91 C96 C97 C99 -125.7(4)
C109 C108 C103 N7 5.0(5)
C109 C108 C103 C104 180.0(3)
C109 C108 C107 C106 178.6(4)
C30 N4 C31 C36 129.6(3)
C30 N4 C31 C32 -52.7(4)
C30 N3 C43 C44 -78.3(4)
C30 N3 C43 C48 103.2(4)
C31 N4 C30 N3 172.5(3)
C31 C36 C35 C34 1.6(6)
C31 C32 C33 C34 2.2(6)
C37 C36 C35 C34 -178.9(4)
C3 C2 C1 O1 171.4(3)
C86 C84 C83 C78 138.9(4)
C86 C84 C83 C82 -44.6(5)
C51 C49 C48 C43 -123.2(4)
C51 C49 C48 C47 55.7(5)
C72 C71 C66 N5 0.5(5)
C72 C71 C66 C67 176.2(3)
C72 C71 C70 C69 -176.4(3)
C66 N5 C65 N6 171.9(3)
C66 C71 C72 C73 112.3(4)
C66 C71 C72 C74 -124.5(4)
C66 C71 C70 C69 2.4(5)
C45 C46 C47 C48 -0.1(6)
C45 C44 C43 N3 -177.9(3)
C45 C44 C43 C48 0.6(5)
C36 C31 C32 C40 178.1(3)
C36 C31 C32 C33 -1.3(5)
C36 C35 C34 C33 -0.7(6)
C17 C15 C7 C6 -153.6(3)
C17 C15 C7 C8 30.1(5)
C7 C6 C11 C12 179.9(3)
C7 C6 C11 C10 1.5(5)
C100 C92 C93 C94 -177.6(4)
C11 C6 C7 C15 -177.1(3)
C11 C6 C7 C8 -0.7(5)
C47 C46 C45 C44 -1.7(6)
C92 C91 C96 C95 -1.8(5)
C92 C91 C96 C97 -178.8(3)
C92 C93 C94 C95 -0.5(6)
C32 C31 C36 C37 179.9(3)
C32 C31 C36 C35 -0.6(5)
C58 C59 C55 Fe1 62.7(3)
C58 C59 C55 C60 -174.7(4)
C58 C59 C55 C56 1.1(4)
C96 C91 C92 C100 178.7(3)
C96 C91 C92 C93 0.9(5)
C96 C95 C94 C93 -0.5(6)
C103 N7 C90 N8 -172.2(3)
C103 C104 C112 C113 79.8(4)
C103 C104 C112 C114 -155.3(3)
C103 C104 C105 C106 -2.0(6)
C103 C108 C107 C106 -0.1(6)
C35 C34 C33 C32 -1.2(7)
C90 N7 C103 C104 64.8(4)
C90 N7 C103 C108 -120.3(3)
C90 N8 C91 C92 82.4(4)
C90 N8 C91 C96 -99.2(4)
C78 N6 C65 N5 175.6(3)
C78 C79 C87 C88 -121.4(4)
C78 C79 C87 C89 114.7(4)
C78 C83 C82 C81 -0.5(6)
C80 C79 C87 C88 57.7(5)
C80 C79 C87 C89 -66.1(5)
C80 C81 C82 C83 -1.2(6)
C23 C18 C19 C20 0.7(5)
C23 C18 C19 C27 175.5(4)
C23 C22 C21 C20 -0.4(5)
C95 C96 C97 C98 -65.6(4)
C95 C96 C97 C99 57.4(5)
C55 C59 C58 Fe1 -62.0(3)
C55 C59 C58 C57 -0.5(4)
C55 C59 C58 C63 175.8(4)
C55 C56 C57 Fe1 58.9(3)
C55 C56 C57 C62 -173.6(4)
C55 C56 C57 C58 1.1(4)
C101 C100 C92 C91 -95.2(4)
C101 C100 C92 C93 82.6(4)
C79 C78 C83 C84 179.4(4)
C79 C78 C83 C82 2.7(5)
C79 C80 C81 C82 0.8(6)
C24 C23 C22 C21 -177.6(3)
C115 O2 C118 C117 -12.1(6)
C22 C23 C24 C26 -65.1(4)
C22 C23 C24 C25 57.6(4)
C77 C75 C67 C66 -78.2(4)
C77 C75 C67 C68 97.9(4)
C67 C68 C69 C70 -1.0(6)
C83 C78 C79 C80 -3.2(5)
C83 C78 C79 C87 176.0(3)
C102 C100 C92 C91 141.0(4)
C102 C100 C92 C93 -41.2(5)
C57 C56 C55 Fe1 -60.7(3)
C57 C56 C55 C59 -1.3(4)
C57 C56 C55 C60 174.5(4)
C19 C18 C23 C24 177.4(3)
C19 C18 C23 C22 -1.8(5)
C19 C20 C21 C22 -0.8(6)
C53 C52 C44 C43 93.4(4)
C53 C52 C44 C45 -84.4(4)
C97 C96 C95 C94 178.7(4)
C81 C80 C79 C78 1.4(6)
C81 C80 C79 C87 -177.8(4)
C70 C71 C72 C73 -68.8(5)
C70 C71 C72 C74 54.4(5)
C70 C71 C66 N5 -178.3(3)
C70 C71 C66 C67 -2.6(5)
C111 C109 C108 C103 -156.5(4)
C111 C109 C108 C107 24.9(5)
C107 C106 C105 C104 0.7(6)
C107 C108 C103 N7 -176.3(3)
C107 C108 C103 C104 -1.4(5)
C110 C109 C108 C103 79.3(4)
C110 C109 C108 C107 -99.3(4)
C10 C9 C8 C7 0.6(6)
C85 C84 C83 C78 -94.5(4)
C85 C84 C83 C82 82.0(5)
C69 C68 C67 C66 0.8(5)
C69 C68 C67 C75 -175.3(4)
C112 C104 C103 N7 0.2(5)
C112 C104 C103 C108 -174.6(3)
C112 C104 C105 C106 175.1(4)
C63 C58 C57 Fe1 124.9(4)
C63 C58 C57 C62 -1.8(7)
C63 C58 C57 C56 -176.6(4)
C21 C20 C19 C18 0.6(6)
C21 C20 C19 C27 -174.4(4)
C16 C15 C7 C6 82.8(4)
C16 C15 C7 C8 -93.5(4)
C41 C40 C32 C31 108.6(4)
C41 C40 C32 C33 -72.0(5)
C29 C27 C19 C18 -99.2(5)
C29 C27 C19 C20 75.5(5)
C8 C9 C10 C11 0.3(6)
C105 C106 C107 C108 0.4(6)
C105 C104 C103 N7 177.3(3)
C105 C104 C103 C108 2.4(5)
C105 C104 C112 C113 -97.2(4)
C105 C104 C112 C114 27.7(5)
C119 C120 C121 C122 -178.8(6)
C120 C121 C122 C123 -176.6(5)
C122 C123 C124 C125 178.3(6)
C124 C123 C122 C121 -177.2(6)
